data_4501990
loop_
_publ_author_name
'Ye, Qiong'
'Akutagawa, Tomoyuki'
'Noro, Shin-ichiro'
'Nakamura, Takayoshi'
'Xiong, Ren-Gen'

_publ_section_title
;
 Polymorphism and Magnetism of
 (cis-Cyclohexane-1,4-diammonium)(Dicyclohexano[18]crown-6)2[Ni(dmit)2]2Salts
;
_journal_issue 11
_journal_name_full 'Crystal Growth &amp; Design'
_journal_page_first 4856
_journal_paper_doi 10.1021/cg100826c
_journal_volume 10
_journal_year 2010
_chemical_formula_moiety 'C58 H88 N2 Ni2 O12 S20 '
_chemical_formula_sum 'C58 H88 N2 Ni2 O12 S20'
_chemical_formula_weight 1763.94
_space_group_IT_number 14
_symmetry_cell_setting monoclinic
_symmetry_Int_Tables_number 14
_symmetry_space_group_name_Hall '-P 2yn'
_symmetry_space_group_name_H-M 'P 1 21/n 1'
_cell_angle_alpha 90.0000
_cell_angle_beta 99.114(12)
_cell_angle_gamma 90.0000
_cell_formula_units_Z 4
_cell_length_a 14.698(5)
_cell_length_b 23.631(9)
_cell_length_c 22.401(7)
_cell_measurement_temperature 100
_cell_volume 7682(5)
_computing_cell_refinement PROCESS-AUTO
_computing_data_collection PROCESS-AUTO
_computing_data_reduction CrystalStructure
_computing_publication_material 'CrystalStructure 3.8'
_computing_structure_refinement CRYSTALS
_computing_structure_solution SHELXS97
_diffrn_ambient_temperature 100
_diffrn_detector_area_resol_mean 10.00
_diffrn_measured_fraction_theta_full 0.969
_diffrn_measured_fraction_theta_max 0.969
_diffrn_measurement_device_type 'Rigaku RAXIS-RAPID'
_diffrn_measurement_method \w
_diffrn_radiation_type 'Mo K\a'
_diffrn_radiation_wavelength 0.71075
_diffrn_reflns_av_R_equivalents 0.113
_diffrn_reflns_limit_h_max 18
_diffrn_reflns_limit_h_min -15
_diffrn_reflns_limit_k_max 30
_diffrn_reflns_limit_k_min -30
_diffrn_reflns_limit_l_max 27
_diffrn_reflns_limit_l_min -29
_diffrn_reflns_number 59823
_diffrn_reflns_theta_full 27.48
_diffrn_reflns_theta_max 27.48
_exptl_absorpt_coefficient_mu 1.090
_exptl_absorpt_correction_T_max 0.000
_exptl_absorpt_correction_T_min 0.000
_exptl_absorpt_correction_type none
_exptl_crystal_colour black
_exptl_crystal_density_diffrn 1.525
_exptl_crystal_density_method 'not measured'
_exptl_crystal_description plate
_exptl_crystal_F_000 3688.00
_exptl_crystal_size_max 0.30
_exptl_crystal_size_mid 0.30
_exptl_crystal_size_min 0.10
_refine_diff_density_max 1.66
_refine_diff_density_min -1.13
_refine_ls_extinction_method none
_refine_ls_goodness_of_fit_ref 1.077
_refine_ls_hydrogen_treatment refall
_refine_ls_number_parameters 938
_refine_ls_number_reflns 9431
_refine_ls_R_factor_gt 0.0737
_refine_ls_shift/su_max 0.0139
_refine_ls_structure_factor_coef Fsqd
_refine_ls_weighting_details
;
    Chebychev polynomial with 3 parameters (Carruthers & Watkin, 1979)
    1884.1400    2597.2000    744.9610
;
_refine_ls_weighting_scheme calc
_refine_ls_wR_factor_ref 0.1486
_reflns_number_gt 7002
_reflns_number_total 17057
_reflns_threshold_expression F^2^>2.0\s(F^2^)
_cod_data_source_file cg100826c_si_002.cif
_cod_data_source_block '__1'
_cod_original_formula_sum 'C58 H88 N2 Ni2 O12 S20 '
_cod_database_code 4501990

loop_
_symmetry_equiv_pos_site_id
_symmetry_equiv_pos_as_xyz
1 +X,+Y,+Z
2 1/2-X,1/2+Y,1/2-Z
3 -X,-Y,-Z
4 1/2+X,1/2-Y,1/2+Z

loop_
_atom_site_label
_atom_site_type_symbol
_atom_site_fract_x
_atom_site_fract_y
_atom_site_fract_z
_atom_site_U_iso_or_equiv
_atom_site_adp_type
_atom_site_occupancy
_atom_site_symmetry_multiplicity
_atom_site_calc_flag
_atom_site_refinement_flags
Ni(1) Ni 0.03525(7) 0.67064(5) 0.90264(5) 0.0373(2) Uani 1.00 1 d .
Ni(2) Ni 0.40546(6) 0.71682(5) 0.80281(4) 0.0324(2) Uani 1.00 1 d .
S(1) S 0.09104(14) 0.73338(10) 0.84825(9) 0.0426(6) Uani 1.00 1 d .
S(2) S 0.07149(18) 0.86109(12) 0.84561(12) 0.0600(7) Uani 1.00 1 d .
S(3) S -0.0049(2) 0.96983(13) 0.8835(2) 0.0916(11) Uani 1.00 1 d .
S(4) S -0.03485(18) 0.86109(10) 0.94419(12) 0.0553(7) Uani 1.00 1 d .
S(5) S -0.02294(16) 0.73327(9) 0.95687(10) 0.0424(6) Uani 1.00 1 d .
S(6) S -0.0242(2) 0.60955(10) 0.95550(11) 0.0562(7) Uani 1.00 1 d .
S(7) S -0.06986(18) 0.48586(10) 0.93258(11) 0.0498(6) Uani 1.00 1 d .
S(8) S -0.06624(16) 0.37771(10) 0.86611(11) 0.0511(6) Uani 1.00 1 d .
S(9) S 0.03486(15) 0.47994(10) 0.83418(10) 0.0450(6) Uani 1.00 1 d .
S(10) S 0.08023(14) 0.60619(10) 0.84456(9) 0.0412(5) Uani 1.00 1 d .
S(11) S 0.52258(13) 0.76826(9) 0.78998(9) 0.0366(5) Uani 1.00 1 d .
S(12) S 0.55116(15) 0.89559(9) 0.79675(10) 0.0407(5) Uani 1.00 1 d .
S(13) S 0.4962(2) 1.01227(11) 0.82544(13) 0.0610(8) Uani 1.00 1 d .
S(14) S 0.36518(15) 0.91556(10) 0.81780(10) 0.0436(6) Uani 1.00 1 d .
S(15) S 0.31905(13) 0.79000(10) 0.81192(9) 0.0382(5) Uani 1.00 1 d .
S(16) S 0.28910(13) 0.66310(9) 0.81125(9) 0.0372(5) Uani 1.00 1 d .
S(17) S 0.26792(14) 0.53447(10) 0.80461(10) 0.0420(5) Uani 1.00 1 d .
S(18) S 0.34037(16) 0.41820(10) 0.78949(12) 0.0498(6) Uani 1.00 1 d .
S(19) S 0.46015(14) 0.51972(9) 0.79431(11) 0.0426(6) Uani 1.00 1 d .
S(20) S 0.49663(13) 0.64576(9) 0.79981(9) 0.0365(5) Uani 1.00 1 d .
O(1) O 0.7680(3) 0.1451(2) 0.8503(2) 0.0445(16) Uani 1.00 1 d .
O(2) O 0.7426(7) 0.2042(4) 0.9562(3) 0.104(3) Uani 1.00 1 d .
O(3) O 0.6842(3) 0.3186(2) 0.9651(2) 0.0429(16) Uani 1.00 1 d .
O(4) O 0.6634(3) 0.3666(2) 0.8484(2) 0.0430(17) Uani 1.00 1 d .
O(5) O 0.6586(3) 0.3141(2) 0.7365(2) 0.0446(17) Uani 1.00 1 d .
O(6) O 0.7289(4) 0.2031(2) 0.7454(2) 0.0481(18) Uani 1.00 1 d .
O(7) O 0.3975(13) 0.0968(4) 0.9807(5) 0.150(5) Uani 1.00 1 d .
O(8) O 0.4891(4) 0.1991(3) 1.0006(2) 0.060(2) Uani 1.00 1 d .
O(9) O 0.3736(8) 0.2968(3) 0.9917(3) 0.097(3) Uani 1.00 1 d .
O(10) O 0.2078(9) 0.2821(6) 0.9160(4) 0.189(5) Uani 1.00 1 d .
O(11) O 0.1269(9) 0.1748(7) 0.8621(4) 0.135(5) Uani 1.00 1 d .
O(12) O 0.2354(7) 0.0924(5) 0.9093(4) 0.132(4) Uani 1.00 1 d .
N(1) N 0.6400(4) 0.2454(3) 0.8448(2) 0.0403(19) Uani 1.00 1 d .
N(2) N 0.3353(4) 0.1979(2) 0.9038(2) 0.0363(18) Uani 1.00 1 d .
C(1) C 0.0516(5) 0.7953(4) 0.8763(4) 0.046(2) Uani 1.00 1 d .
C(2) C 0.0096(6) 0.9010(4) 0.8911(4) 0.060(3) Uani 1.00 1 d .
C(3) C 0.0026(5) 0.7947(4) 0.9225(3) 0.045(2) Uani 1.00 1 d .
C(4) C -0.0163(6) 0.5473(3) 0.9155(3) 0.044(2) Uani 1.00 1 d .
C(5) C -0.0346(5) 0.4446(3) 0.8768(3) 0.039(2) Uani 1.00 1 d .
C(6) C 0.0319(5) 0.5460(3) 0.8684(3) 0.037(2) Uani 1.00 1 d .
C(7) C 0.4809(5) 0.8360(3) 0.7969(3) 0.033(2) Uani 1.00 1 d .
C(8) C 0.4728(6) 0.9445(3) 0.8142(3) 0.043(2) Uani 1.00 1 d .
C(9) C 0.3943(5) 0.8453(3) 0.8066(3) 0.035(2) Uani 1.00 1 d .
C(10) C 0.3343(5) 0.5964(3) 0.8057(3) 0.038(2) Uani 1.00 1 d .
C(11) C 0.3545(5) 0.4873(3) 0.7957(3) 0.040(2) Uani 1.00 1 d .
C(12) C 0.4237(4) 0.5893(3) 0.8010(3) 0.032(2) Uani 1.00 1 d .
C(13) C 0.5407(5) 0.2277(3) 0.8245(3) 0.033(2) Uani 1.00 1 d .
C(14) C 0.4768(4) 0.2729(3) 0.8425(3) 0.032(2) Uani 1.00 1 d .
C(15) C 0.3769(5) 0.2568(3) 0.8193(3) 0.035(2) Uani 1.00 1 d .
C(16) C 0.3504(5) 0.1988(3) 0.8384(3) 0.036(2) Uani 1.00 1 d .
C(17) C 0.4208(5) 0.1540(3) 0.8273(3) 0.043(2) Uani 1.00 1 d .
C(18) C 0.5205(5) 0.1716(3) 0.8511(3) 0.038(2) Uani 1.00 1 d .
C(19) C 0.7523(7) 0.1473(4) 0.7409(4) 0.055(3) Uani 1.00 1 d .
C(20) C 0.6895(6) 0.2280(4) 0.6891(3) 0.061(3) Uani 1.00 1 d .
C(21) C 0.7086(6) 0.2909(4) 0.6928(4) 0.055(3) Uani 1.00 1 d .
C(22) C 0.6811(6) 0.3718(4) 0.7455(4) 0.052(2) Uani 1.00 1 d .
C(23) C 0.6308(6) 0.3955(4) 0.7930(3) 0.048(2) Uani 1.00 1 d .
C(24) C 0.6555(6) 0.4002(3) 0.9016(3) 0.044(2) Uani 1.00 1 d .
C(25) C 0.5581(5) 0.4061(3) 0.9131(3) 0.040(2) Uani 1.00 1 d .
C(26) C 0.5564(6) 0.4452(3) 0.9673(4) 0.052(2) Uani 1.00 1 d .
C(27) C 0.6192(6) 0.4238(4) 1.0234(4) 0.055(2) Uani 1.00 1 d .
C(28) C 0.7166(6) 0.4139(4) 1.0101(4) 0.059(3) Uani 1.00 1 d .
C(29) C 0.7183(6) 0.3746(4) 0.9557(3) 0.051(2) Uani 1.00 1 d .
C(30) C 0.7415(7) 0.2903(4) 1.0135(4) 0.058(3) Uani 1.00 1 d .
C(31) C 0.7207(7) 0.2289(5) 1.0106(4) 0.070(3) Uani 1.00 1 d .
C(32) C 0.7901(14) 0.1679(11) 0.9542(6) 0.229(10) Uani 1.00 1 d .
C(33) C 0.8261(6) 0.1387(4) 0.9073(4) 0.056(2) Uani 1.00 1 d .
C(34) C 0.8163(6) 0.1310(4) 0.7987(4) 0.055(3) Uani 1.00 1 d .
C(35) C 0.8444(6) 0.0723(4) 0.7973(4) 0.056(3) Uani 1.00 1 d .
C(36) C 0.7632(8) 0.0310(4) 0.7837(5) 0.073(3) Uani 1.00 1 d .
C(37) C 0.7022(8) 0.0464(4) 0.7238(5) 0.076(4) Uani 1.00 1 d .
C(38) C 0.6717(6) 0.1073(4) 0.7253(4) 0.057(3) Uani 1.00 1 d .
C(39) C 0.3645(13) 0.0604(12) 0.9877(9) 0.151(9) Uani 1.00 1 d .
C(40) C 0.467(2) 0.1063(8) 1.0286(10) 0.226(12) Uani 1.00 1 d .
C(41) C 0.5048(12) 0.1439(13) 1.0281(12) 0.224(12) Uani 1.00 1 d .
C(42) C 0.1866(16) -0.0000(10) 0.9989(13) 0.086(9) Uani 0.50 1 d P
C(43) C 0.4876(13) 0.2430(14) 1.0412(9) 0.244(12) Uani 1.00 1 d .
C(44) C 0.4510(18) 0.2833(6) 1.0371(7) 0.193(8) Uani 1.00 1 d .
C(45) C 0.2788(18) 0.3109(6) 1.0100(6) 0.159(8) Uani 1.00 1 d .
C(46) C 0.2838(10) 0.3595(6) 1.0505(5) 0.109(5) Uani 1.00 1 d .
C(47) C 0.2916(13) 0.4187(6) 1.0207(8) 0.136(7) Uani 1.00 1 d .
C(48) C 0.2333(14) 0.4247(5) 0.9585(8) 0.153(7) Uani 1.00 1 d .
C(49) C 0.2530(19) 0.3744(9) 0.9244(7) 0.180(10) Uani 1.00 1 d .
C(50) C 0.2108(12) 0.3241(5) 0.9498(7) 0.116(5) Uani 1.00 1 d .
C(51) C 0.1153(9) 0.2746(7) 0.8693(4) 0.117(5) Uani 1.00 1 d .
C(52) C 0.1090(19) 0.2184(8) 0.8660(6) 0.182(9) Uani 1.00 1 d .
C(53) C 0.1115(10) 0.1175(7) 0.8615(5) 0.082(4) Uani 1.00 1 d .
C(54) C 0.1784(15) 0.0809(10) 0.8566(8) 0.150(9) Uani 1.00 1 d .
C(55) C 0.259(2) 0.0423(10) 0.9380(8) 0.330(15) Uani 1.00 1 d .
C(56) C 0.2522(9) -0.0229(10) 0.9448(11) 0.196(10) Uani 1.00 1 d .
C(57) C 0.3208(16) -0.0283(10) 1.0199(16) 0.101(10) Uani 0.50 1 d P
C(58) C 0.2676(14) 0.0200(7) 1.0510(5) 0.122(6) Uani 1.00 1 d .
C(59) C 0.2928(14) 0.0697(8) 1.0252(13) 0.206(12) Uani 1.00 1 d .
H(1) H 0.6607 0.2670 0.8139 0.048 Uiso 1.00 1 c R
H(2) H 0.6772 0.2124 0.8525 0.048 Uiso 1.00 1 c R
H(3) H 0.6446 0.2674 0.8807 0.048 Uiso 1.00 1 c R
H(4) H 0.3918 0.1896 0.9292 0.043 Uiso 1.00 1 c R
H(5) H 0.2910 0.1698 0.9090 0.043 Uiso 1.00 1 c R
H(6) H 0.3135 0.2339 0.9142 0.043 Uiso 1.00 1 c R
H(7) H 0.5301 0.2248 0.7816 0.039 Uiso 1.00 1 c R
H(8) H 0.4851 0.2754 0.8854 0.038 Uiso 1.00 1 c R
H(9) H 0.4903 0.3085 0.8262 0.038 Uiso 1.00 1 c R
H(10) H 0.3375 0.2835 0.8340 0.042 Uiso 1.00 1 c R
H(11) H 0.3681 0.2584 0.7764 0.042 Uiso 1.00 1 c R
H(12) H 0.2936 0.1891 0.8141 0.043 Uiso 1.00 1 c R
H(13) H 0.4149 0.1469 0.7851 0.051 Uiso 1.00 1 c R
H(14) H 0.4079 0.1203 0.8475 0.052 Uiso 1.00 1 c R
H(15) H 0.5291 0.1743 0.8940 0.045 Uiso 1.00 1 c R
H(16) H 0.5610 0.1438 0.8396 0.045 Uiso 1.00 1 c R
H(17) H 0.7885 0.1453 0.7094 0.065 Uiso 1.00 1 c R
H(18) H 0.6250 0.2212 0.6814 0.072 Uiso 1.00 1 c R
H(19) H 0.7173 0.2122 0.6574 0.072 Uiso 1.00 1 c R
H(20) H 0.7726 0.2973 0.7052 0.066 Uiso 1.00 1 c R
H(21) H 0.6895 0.3078 0.6544 0.066 Uiso 1.00 1 c R
H(22) H 0.6633 0.3918 0.7088 0.062 Uiso 1.00 1 c R
H(23) H 0.7456 0.3760 0.7582 0.062 Uiso 1.00 1 c R
H(24) H 0.6415 0.4350 0.7974 0.057 Uiso 1.00 1 c R
H(25) H 0.5667 0.3887 0.7818 0.057 Uiso 1.00 1 c R
H(26) H 0.6774 0.4371 0.8952 0.052 Uiso 1.00 1 c R
H(27) H 0.5352 0.3699 0.9219 0.048 Uiso 1.00 1 c R
H(28) H 0.5206 0.4214 0.8785 0.048 Uiso 1.00 1 c R
H(29) H 0.5759 0.4819 0.9574 0.062 Uiso 1.00 1 c R
H(30) H 0.4953 0.4472 0.9760 0.062 Uiso 1.00 1 c R
H(31) H 0.5955 0.3890 1.0357 0.066 Uiso 1.00 1 c R
H(32) H 0.6210 0.4508 1.0549 0.066 Uiso 1.00 1 c R
H(33) H 0.7521 0.3975 1.0449 0.069 Uiso 1.00 1 c R
H(34) H 0.7426 0.4492 1.0018 0.069 Uiso 1.00 1 c R
H(35) H 0.7795 0.3720 0.9472 0.059 Uiso 1.00 1 c R
H(36) H 0.7301 0.3045 1.0512 0.067 Uiso 1.00 1 c R
H(37) H 0.8042 0.2963 1.0098 0.067 Uiso 1.00 1 c R
H(38) H 0.7564 0.2105 1.0441 0.083 Uiso 1.00 1 c R
H(39) H 0.6571 0.2230 1.0119 0.083 Uiso 1.00 1 c R
H(40) H 0.7565 0.1387 0.9701 0.267 Uiso 1.00 1 c R
H(41) H 0.8436 0.1766 0.9825 0.267 Uiso 1.00 1 c R
H(42) H 0.8319 0.0996 0.9167 0.064 Uiso 1.00 1 c R
H(43) H 0.8852 0.1541 0.9050 0.064 Uiso 1.00 1 c R
H(44) H 0.8703 0.1536 0.8020 0.067 Uiso 1.00 1 c R
H(45) H 0.8778 0.0630 0.8359 0.068 Uiso 1.00 1 c R
H(46) H 0.8833 0.0682 0.7675 0.068 Uiso 1.00 1 c R
H(47) H 0.7870 -0.0061 0.7807 0.087 Uiso 1.00 1 c R
H(48) H 0.7269 0.0321 0.8152 0.088 Uiso 1.00 1 c R
H(49) H 0.7363 0.0408 0.6916 0.089 Uiso 1.00 1 c R
H(50) H 0.6491 0.0229 0.7179 0.089 Uiso 1.00 1 c R
H(51) H 0.6309 0.1113 0.7540 0.068 Uiso 1.00 1 c R
H(52) H 0.6403 0.1168 0.6862 0.067 Uiso 1.00 1 c R
H(53) H 0.4419 0.1042 1.0650 0.244 Uiso 1.00 1 c R
H(54) H 0.5114 0.0770 1.0282 0.244 Uiso 1.00 1 c R
H(55) H 0.5613 0.1328 1.0160 0.255 Uiso 1.00 1 c R
H(56) H 0.5149 0.1528 1.0700 0.255 Uiso 1.00 1 c R
H(57) H 0.4682 0.2259 1.0755 0.279 Uiso 1.00 1 c R
H(58) H 0.5505 0.2537 1.0510 0.279 Uiso 1.00 1 c R
H(59) H 0.4951 0.3106 1.0297 0.205 Uiso 1.00 1 c R
H(60) H 0.4338 0.2899 1.0756 0.205 Uiso 1.00 1 c R
H(61) H 0.2562 0.2790 1.0289 0.178 Uiso 1.00 1 c R
H(62) H 0.3316 0.3546 1.0840 0.130 Uiso 1.00 1 c R
H(63) H 0.2258 0.3580 1.0640 0.130 Uiso 1.00 1 c R
H(64) H 0.3548 0.4240 1.0178 0.168 Uiso 1.00 1 c R
H(65) H 0.2726 0.4470 1.0462 0.168 Uiso 1.00 1 c R
H(66) H 0.1698 0.4289 0.9610 0.166 Uiso 1.00 1 c R
H(67) H 0.2538 0.4567 0.9386 0.166 Uiso 1.00 1 c R
H(68) H 0.2261 0.3787 0.8832 0.219 Uiso 1.00 1 c R
H(69) H 0.3176 0.3691 0.9271 0.219 Uiso 1.00 1 c R
H(70) H 0.1524 0.3326 0.9606 0.129 Uiso 1.00 1 c R
H(71) H 0.0637 0.2884 0.8856 0.138 Uiso 1.00 1 c R
H(72) H 0.1169 0.2919 0.8312 0.138 Uiso 1.00 1 c R
H(73) H 0.0870 0.2141 0.9033 0.207 Uiso 1.00 1 c R
H(74) H 0.0584 0.2179 0.8338 0.207 Uiso 1.00 1 c R
H(75) H 0.0627 0.1100 0.8293 0.095 Uiso 1.00 1 c R
H(76) H 0.0923 0.1084 0.8989 0.095 Uiso 1.00 1 c R
H(77) H 0.2070 0.0896 0.8225 0.181 Uiso 1.00 1 c R
H(78) H 0.1581 0.0427 0.8541 0.181 Uiso 1.00 1 c R
H(79) H 0.4029 0.0289 0.9999 0.182 Uiso 1.00 1 c R
H(80) H 0.2210 0.0499 0.9677 0.371 Uiso 1.00 1 c R
H(85) H 0.3113 0.0968 1.0560 0.267 Uiso 1.00 1 c R
H(86) H 0.2403 0.0833 0.9989 0.267 Uiso 1.00 1 c R

loop_
_atom_site_aniso_label
_atom_site_aniso_U_11
_atom_site_aniso_U_22
_atom_site_aniso_U_33
_atom_site_aniso_U_12
_atom_site_aniso_U_13
_atom_site_aniso_U_23
Ni(1) 0.0329(5) 0.0491(6) 0.0285(5) -0.0015(4) 0.0004(4) 0.0000(4)
Ni(2) 0.0193(4) 0.0472(6) 0.0291(4) 0.0026(4) -0.0011(3) -0.0029(4)
S(1) 0.0279(10) 0.0667(15) 0.0319(10) -0.0066(9) 0.0012(8) 0.0056(9)
S(2) 0.0458(14) 0.0672(17) 0.0625(15) -0.0118(12) -0.0056(11) 0.0278(13)
S(3) 0.0601(19) 0.0567(18) 0.154(3) -0.0002(14) 0.003(2) 0.039(2)
S(4) 0.0506(14) 0.0435(14) 0.0693(16) 0.0005(10) 0.0024(12) 0.0069(12)
S(5) 0.0471(13) 0.0417(12) 0.0384(11) -0.0029(9) 0.0063(9) 0.0021(9)
S(6) 0.0859(19) 0.0431(13) 0.0464(13) -0.0026(12) 0.0313(12) -0.0029(10)
S(7) 0.0620(15) 0.0433(13) 0.0480(13) 0.0025(10) 0.0208(11) -0.0036(10)
S(8) 0.0413(12) 0.0507(14) 0.0602(14) 0.0048(10) 0.0045(10) -0.0096(11)
S(9) 0.0338(11) 0.0552(14) 0.0468(12) 0.0041(9) 0.0089(9) -0.0129(10)
S(10) 0.0303(10) 0.0562(13) 0.0377(11) -0.0022(9) 0.0070(8) -0.0062(9)
S(11) 0.0252(9) 0.0468(12) 0.0371(10) 0.0032(8) 0.0026(7) -0.0023(9)
S(12) 0.0369(11) 0.0437(12) 0.0423(11) 0.0011(9) 0.0091(9) 0.0013(9)
S(13) 0.0667(17) 0.0451(14) 0.0747(17) 0.0031(12) 0.0221(14) -0.0030(13)
S(14) 0.0352(11) 0.0503(13) 0.0430(11) 0.0111(9) -0.0008(9) -0.0027(10)
S(15) 0.0199(9) 0.0527(13) 0.0397(11) 0.0046(8) -0.0024(8) -0.0057(9)
S(16) 0.0203(9) 0.0517(13) 0.0394(10) 0.0021(8) 0.0043(7) 0.0007(9)
S(17) 0.0262(10) 0.0517(13) 0.0475(12) -0.0023(8) 0.0044(8) 0.0057(10)
S(18) 0.0376(12) 0.0496(14) 0.0604(14) -0.0038(9) 0.0020(10) 0.0072(11)
S(19) 0.0272(10) 0.0467(13) 0.0544(13) 0.0013(8) 0.0078(9) 0.0052(10)
S(20) 0.0204(9) 0.0468(12) 0.0414(11) 0.0012(8) 0.0019(7) -0.0033(9)
O(1) 0.035(3) 0.050(3) 0.045(3) 0.011(2) -0.005(2) 0.009(2)
O(2) 0.136(8) 0.125(7) 0.040(4) 0.090(6) -0.025(4) -0.023(4)
O(3) 0.028(2) 0.066(4) 0.032(2) -0.001(2) -0.007(2) -0.008(2)
O(4) 0.038(3) 0.052(3) 0.039(3) -0.008(2) 0.005(2) -0.006(2)
O(5) 0.028(3) 0.064(4) 0.041(3) -0.003(2) 0.004(2) -0.006(2)
O(6) 0.038(3) 0.070(4) 0.034(3) 0.014(2) -0.001(2) 0.002(2)
O(7) 0.283(19) 0.062(6) 0.069(7) -0.001(8) -0.081(9) 0.010(5)
O(8) 0.051(4) 0.095(5) 0.030(3) 0.006(3) -0.007(2) 0.006(3)
O(9) 0.153(9) 0.075(6) 0.046(4) 0.003(6) -0.031(5) -0.019(4)
O(10) 0.201(12) 0.264(15) 0.070(6) 0.190(12) -0.075(7) -0.082(8)
O(11) 0.186(12) 0.146(11) 0.050(5) 0.014(10) -0.046(6) -0.004(7)
O(12) 0.128(8) 0.202(11) 0.060(5) -0.125(8) -0.005(5) -0.018(6)
N(1) 0.030(3) 0.061(4) 0.028(3) 0.009(3) -0.003(2) -0.005(3)
N(2) 0.030(3) 0.050(4) 0.028(3) 0.003(2) 0.000(2) -0.001(2)
C(1) 0.034(4) 0.058(5) 0.043(4) -0.011(3) -0.007(3) 0.014(4)
C(2) 0.044(5) 0.058(6) 0.074(6) 0.000(4) -0.004(5) 0.023(5)
C(3) 0.031(4) 0.059(5) 0.044(4) -0.005(3) -0.001(3) 0.004(4)
C(4) 0.047(5) 0.046(5) 0.041(4) -0.000(3) 0.013(4) 0.002(3)
C(5) 0.032(4) 0.048(5) 0.039(4) 0.008(3) 0.011(3) -0.011(3)
C(6) 0.027(4) 0.046(4) 0.037(4) 0.000(3) 0.000(3) 0.001(3)
C(7) 0.034(4) 0.035(4) 0.031(3) 0.004(3) 0.004(3) 0.000(3)
C(8) 0.053(5) 0.036(4) 0.040(4) 0.003(3) 0.002(3) 0.007(3)
C(9) 0.029(4) 0.051(5) 0.024(3) 0.009(3) -0.002(3) -0.003(3)
C(10) 0.022(3) 0.060(5) 0.032(4) -0.002(3) 0.003(3) 0.004(3)
C(11) 0.027(4) 0.051(5) 0.040(4) -0.004(3) -0.002(3) 0.009(3)
C(12) 0.021(3) 0.040(4) 0.035(4) 0.002(3) 0.002(3) -0.000(3)
C(13) 0.027(3) 0.040(4) 0.031(3) 0.005(3) -0.000(3) -0.001(3)
C(14) 0.020(3) 0.042(4) 0.032(3) 0.003(3) 0.003(2) -0.004(3)
C(15) 0.031(4) 0.044(4) 0.030(4) 0.000(3) 0.001(3) -0.001(3)
C(16) 0.031(4) 0.053(5) 0.023(3) -0.000(3) -0.003(3) -0.002(3)
C(17) 0.049(5) 0.039(4) 0.040(4) 0.005(3) 0.003(3) -0.010(3)
C(18) 0.035(4) 0.038(4) 0.039(4) 0.014(3) 0.004(3) -0.006(3)
C(19) 0.057(6) 0.058(6) 0.048(5) -0.003(4) 0.000(4) -0.000(4)
C(20) 0.040(5) 0.108(8) 0.032(4) 0.038(5) -0.003(3) -0.015(5)
C(21) 0.036(5) 0.076(7) 0.053(5) 0.009(4) 0.008(4) -0.001(5)
C(22) 0.038(5) 0.072(6) 0.045(5) -0.025(4) 0.004(4) -0.001(4)
C(23) 0.043(5) 0.059(6) 0.040(4) -0.009(4) 0.004(3) -0.002(4)
C(24) 0.044(5) 0.044(5) 0.040(4) -0.011(3) -0.001(3) -0.010(3)
C(25) 0.031(4) 0.041(4) 0.048(4) -0.002(3) 0.002(3) -0.002(3)
C(26) 0.048(5) 0.049(5) 0.058(5) -0.014(4) 0.009(4) -0.024(4)
C(27) 0.051(5) 0.073(7) 0.042(5) -0.008(4) 0.008(4) -0.027(4)
C(28) 0.043(5) 0.079(7) 0.051(5) -0.013(4) -0.002(4) -0.023(5)
C(29) 0.040(5) 0.065(6) 0.043(4) -0.015(4) -0.005(3) -0.013(4)
C(30) 0.054(6) 0.072(7) 0.041(5) 0.013(5) -0.014(4) -0.016(4)
C(31) 0.047(6) 0.115(10) 0.046(5) 0.027(6) -0.003(4) 0.009(6)
C(32) 0.22(2) 0.40(3) 0.053(8) 0.26(2) -0.039(10) -0.050(13)
C(33) 0.049(5) 0.051(5) 0.059(5) 0.014(4) -0.015(4) 0.001(4)
C(34) 0.036(5) 0.064(6) 0.068(6) 0.009(4) 0.015(4) -0.006(5)
C(35) 0.037(5) 0.071(6) 0.062(6) 0.006(4) 0.015(4) 0.017(5)
C(36) 0.087(8) 0.053(6) 0.079(7) 0.014(5) 0.014(6) 0.004(5)
C(37) 0.086(8) 0.065(7) 0.072(7) -0.013(6) -0.003(6) -0.017(6)
C(38) 0.036(5) 0.060(6) 0.073(6) 0.003(4) -0.002(4) 0.019(5)
C(39) 0.074(11) 0.28(3) 0.102(13) 0.016(16) 0.022(10) 0.070(18)
C(40) 0.36(4) 0.102(15) 0.14(2) 0.100(19) -0.17(2) -0.045(14)
C(41) 0.071(11) 0.33(3) 0.23(2) -0.066(17) -0.084(14) 0.24(2)
C(42) 0.053(14) 0.081(17) 0.13(2) -0.018(12) 0.019(14) 0.029(15)
C(43) 0.125(15) 0.44(4) 0.130(16) 0.17(2) -0.089(13) -0.20(2)
C(44) 0.34(3) 0.064(9) 0.105(12) -0.049(13) -0.168(17) 0.016(8)
C(45) 0.31(2) 0.071(10) 0.061(9) -0.056(14) -0.071(14) 0.016(7)
C(46) 0.119(12) 0.132(12) 0.072(8) -0.076(10) 0.005(7) -0.036(8)
C(47) 0.174(17) 0.079(10) 0.167(16) -0.065(10) 0.067(14) -0.073(10)
C(48) 0.196(19) 0.053(8) 0.167(16) -0.054(10) -0.103(15) 0.035(9)
C(49) 0.31(3) 0.16(2) 0.071(10) -0.04(2) 0.051(15) 0.014(12)
C(50) 0.147(15) 0.045(7) 0.130(13) -0.008(8) -0.064(11) 0.014(8)
C(51) 0.119(10) 0.207(15) 0.018(4) 0.139(11) -0.015(5) -0.032(7)
C(52) 0.40(3) 0.088(12) 0.033(7) 0.053(18) -0.051(12) -0.013(8)
C(53) 0.090(10) 0.099(11) 0.049(6) -0.033(8) -0.010(6) 0.002(7)
C(54) 0.17(2) 0.19(2) 0.096(13) -0.090(16) 0.025(14) -0.009(14)
C(55) 0.63(5) 0.22(2) 0.084(12) -0.30(3) -0.14(2) 0.115(14)
C(56) 0.042(8) 0.28(2) 0.27(2) -0.026(11) 0.034(11) -0.21(2)
C(57) 0.047(13) 0.059(15) 0.20(3) 0.012(11) 0.026(17) 0.055(18)
C(58) 0.192(19) 0.110(12) 0.051(7) 0.017(12) -0.025(9) 0.013(8)
C(59) 0.141(17) 0.138(17) 0.39(3) -0.059(13) 0.19(2) -0.11(2)

loop_
_atom_type_symbol
_atom_type_description
_atom_type_scat_dispersion_real
_atom_type_scat_dispersion_imag
_atom_type_scat_source
C C 0.003 0.002
;
International Tables for Crystallography
(1992, Vol. C, Tables 4.2.6.8 and 6.1.1.4)
;
H H 0.000 0.000
;
International Tables for Crystallography
(1992, Vol. C, Table 6.1.1.4)
;
N N 0.006 0.003
;
International Tables for Crystallography
(1992, Vol. C, Tables 4.2.6.8 and 6.1.1.4)
;
Ni Ni 0.339 1.112
;
International Tables for Crystallography
(1992, Vol. C, Tables 4.2.6.8 and 6.1.1.4)
;
O O 0.011 0.006
;
International Tables for Crystallography
(1992, Vol. C, Tables 4.2.6.8 and 6.1.1.4)
;
S S 0.125 0.123
;
International Tables for Crystallography
(1992, Vol. C, Tables 4.2.6.8 and 6.1.1.4)
;

loop_
_geom_angle_atom_site_label_1
_geom_angle_atom_site_label_2
_geom_angle_atom_site_label_3
_geom_angle
_geom_angle_publ_flag
S(1) Ni(1) S(5) 93.78(9) yes
S(1) Ni(1) S(6) 178.23(10) yes
S(1) Ni(1) S(10) 87.97(9) yes
S(5) Ni(1) S(6) 85.35(9) yes
S(5) Ni(1) S(10) 174.63(9) yes
S(6) Ni(1) S(10) 92.76(10) yes
S(11) Ni(2) S(15) 93.13(8) yes
S(11) Ni(2) S(16) 176.97(9) yes
S(11) Ni(2) S(20) 85.53(8) yes
S(15) Ni(2) S(16) 88.68(8) yes
S(15) Ni(2) S(20) 176.00(8) yes
S(16) Ni(2) S(20) 92.82(8) yes
Ni(1) S(1) C(1) 101.3(3) yes
C(1) S(2) C(2) 96.7(4) yes
C(2) S(4) C(3) 97.4(4) yes
Ni(1) S(5) C(3) 101.1(3) yes
Ni(1) S(6) C(4) 102.6(3) yes
C(4) S(7) C(5) 96.6(4) yes
C(5) S(9) C(6) 97.8(4) yes
Ni(1) S(10) C(6) 102.5(3) yes
Ni(2) S(11) C(7) 102.0(2) yes
C(7) S(12) C(8) 97.1(4) yes
C(8) S(14) C(9) 97.1(3) yes
Ni(2) S(15) C(9) 101.8(2) yes
Ni(2) S(16) C(10) 102.3(2) yes
C(10) S(17) C(11) 97.0(4) yes
C(11) S(19) C(12) 97.2(3) yes
Ni(2) S(20) C(12) 102.3(2) yes
C(33) O(1) C(34) 112.4(6) yes
C(31) O(2) C(32) 124.9(10) yes
C(29) O(3) C(30) 111.3(6) yes
C(23) O(4) C(24) 113.4(6) yes
C(21) O(5) C(22) 109.5(6) yes
C(19) O(6) C(20) 113.9(7) yes
C(39) O(7) C(40) 109.7(16) yes
C(41) O(8) C(43) 115.0(16) yes
C(44) O(9) C(45) 120.4(12) yes
C(50) O(10) C(51) 115.9(14) yes
C(52) O(11) C(53) 156(2) yes
C(54) O(12) C(55) 108.6(16) yes
S(1) C(1) S(2) 121.6(5) yes
S(1) C(1) C(3) 121.5(7) yes
S(2) C(1) C(3) 116.8(7) yes
S(2) C(2) S(3) 123.1(6) yes
S(2) C(2) S(4) 113.2(5) yes
S(3) C(2) S(4) 123.7(6) yes
S(4) C(3) S(5) 122.1(5) yes
S(4) C(3) C(1) 115.8(7) yes
S(5) C(3) C(1) 122.1(7) yes
S(6) C(4) S(7) 121.8(5) yes
S(6) C(4) C(6) 120.4(6) yes
S(7) C(4) C(6) 117.8(6) yes
S(7) C(5) S(8) 122.2(5) yes
S(7) C(5) S(9) 113.3(4) yes
S(8) C(5) S(9) 124.4(5) yes
S(9) C(6) S(10) 124.6(5) yes
S(9) C(6) C(4) 114.4(6) yes
S(10) C(6) C(4) 121.0(6) yes
S(11) C(7) S(12) 121.9(4) yes
S(11) C(7) C(9) 121.6(6) yes
S(12) C(7) C(9) 116.4(6) yes
S(12) C(8) S(13) 123.8(5) yes
S(12) C(8) S(14) 113.2(4) yes
S(13) C(8) S(14) 123.1(5) yes
S(14) C(9) S(15) 122.5(4) yes
S(14) C(9) C(7) 116.0(6) yes
S(15) C(9) C(7) 121.4(6) yes
S(16) C(10) S(17) 123.0(4) yes
S(16) C(10) C(12) 120.8(6) yes
S(17) C(10) C(12) 116.2(6) yes
S(17) C(11) S(18) 124.4(5) yes
S(17) C(11) S(19) 113.3(4) yes
S(18) C(11) S(19) 122.3(5) yes
S(19) C(12) S(20) 122.1(4) yes
S(19) C(12) C(10) 116.2(6) yes
S(20) C(12) C(10) 121.7(6) yes
N(1) C(13) C(14) 109.4(5) yes
N(1) C(13) C(18) 111.4(5) yes
C(14) C(13) C(18) 110.1(6) yes
C(13) C(14) C(15) 109.5(6) yes
C(14) C(15) C(16) 114.0(6) yes
N(2) C(16) C(15) 111.7(6) yes
N(2) C(16) C(17) 110.8(6) yes
C(15) C(16) C(17) 112.0(6) yes
C(16) C(17) C(18) 113.0(6) yes
C(13) C(18) C(17) 109.8(6) yes
O(6) C(19) C(34) 108.0(7) yes
O(6) C(19) C(38) 115.1(8) yes
C(34) C(19) C(38) 113.4(8) yes
O(6) C(20) C(21) 108.1(7) yes
O(5) C(21) C(20) 107.6(7) yes
O(5) C(22) C(23) 109.2(7) yes
O(4) C(23) C(22) 107.9(7) yes
O(4) C(24) C(25) 113.3(6) yes
O(4) C(24) C(29) 108.7(6) yes
C(25) C(24) C(29) 112.0(7) yes
C(24) C(25) C(26) 109.3(6) yes
C(25) C(26) C(27) 111.8(7) yes
C(26) C(27) C(28) 110.8(7) yes
C(27) C(28) C(29) 112.6(7) yes
O(3) C(29) C(24) 107.2(6) yes
O(3) C(29) C(28) 112.8(7) yes
C(24) C(29) C(28) 108.0(7) yes
O(3) C(30) C(31) 109.4(7) yes
O(2) C(31) C(30) 111.6(9) yes
O(2) C(32) C(33) 134.7(14) yes
O(1) C(33) C(32) 111.9(10) yes
O(1) C(34) C(19) 107.2(7) yes
O(1) C(34) C(35) 114.0(8) yes
C(19) C(34) C(35) 111.2(8) yes
C(34) C(35) C(36) 113.4(8) yes
C(35) C(36) C(37) 110.4(9) yes
C(36) C(37) C(38) 110.0(9) yes
C(19) C(38) C(37) 112.2(8) yes
O(7) C(39) C(55) 119.7(19) yes
O(7) C(39) C(59) 111(2) yes
C(55) C(39) C(59) 76.1(15) yes
O(7) C(40) C(41) 117(2) yes
O(8) C(41) C(40) 137(2) yes
C(56) C(42) C(58) 99.7(15) yes
O(8) C(43) C(44) 131.2(19) yes
O(9) C(44) C(43) 125.3(18) yes
O(9) C(45) C(46) 112.2(16) yes
O(9) C(45) C(50) 106.3(12) yes
C(46) C(45) C(50) 110.3(13) yes
C(45) C(46) C(47) 116.1(12) yes
C(46) C(47) C(48) 113.6(12) yes
C(47) C(48) C(49) 105.9(14) yes
C(48) C(49) C(50) 108.9(17) yes
O(10) C(50) C(45) 108.9(12) yes
O(10) C(50) C(49) 113.6(16) yes
C(45) C(50) C(49) 103.5(14) yes
O(10) C(51) C(52) 100.6(14) yes
O(11) C(52) C(51) 163(2) yes
O(11) C(53) C(54) 120.7(16) yes
O(12) C(54) C(53) 99.6(15) yes
O(12) C(55) C(39) 102.2(18) yes
O(12) C(55) C(56) 153(2) yes
C(39) C(55) C(56) 103.6(18) yes
C(42) C(56) C(55) 79.2(17) yes
C(42) C(56) C(57) 70.8(15) yes
C(55) C(56) C(57) 97.2(15) yes
C(56) C(57) C(58) 96.4(14) yes
C(42) C(58) C(57) 80.4(14) yes
C(42) C(58) C(59) 99.0(16) yes
C(57) C(58) C(59) 103.7(18) yes
C(39) C(59) C(58) 112.1(19) yes
C(13) N(1) H(1) 109.4 no
C(13) N(1) H(2) 109.1 no
C(13) N(1) H(3) 109.9 no
H(1) N(1) H(2) 109.5 no
H(1) N(1) H(3) 109.5 no
H(2) N(1) H(3) 109.5 no
C(16) N(2) H(4) 109.5 no
C(16) N(2) H(5) 109.7 no
C(16) N(2) H(6) 109.3 no
H(4) N(2) H(5) 109.5 no
H(4) N(2) H(6) 109.5 no
H(5) N(2) H(6) 109.5 no
N(1) C(13) H(7) 108.7 no
C(14) C(13) H(7) 108.1 no
C(18) C(13) H(7) 109.1 no
C(13) C(14) H(8) 109.2 no
C(13) C(14) H(9) 110.2 no
C(15) C(14) H(8) 108.8 no
C(15) C(14) H(9) 109.7 no
H(8) C(14) H(9) 109.5 no
C(14) C(15) H(10) 108.8 no
C(14) C(15) H(11) 107.8 no
C(16) C(15) H(10) 108.0 no
C(16) C(15) H(11) 108.7 no
H(10) C(15) H(11) 109.5 no
N(2) C(16) H(12) 107.4 no
C(15) C(16) H(12) 107.4 no
C(17) C(16) H(12) 107.2 no
C(16) C(17) H(13) 109.0 no
C(16) C(17) H(14) 108.1 no
C(18) C(17) H(13) 109.0 no
C(18) C(17) H(14) 108.2 no
H(13) C(17) H(14) 109.5 no
C(13) C(18) H(15) 109.8 no
C(13) C(18) H(16) 109.1 no
C(17) C(18) H(15) 109.6 no
C(17) C(18) H(16) 108.9 no
H(15) C(18) H(16) 109.5 no
O(6) C(19) H(17) 106.1 no
C(34) C(19) H(17) 105.8 no
C(38) C(19) H(17) 107.8 no
O(6) C(20) H(18) 110.1 no
O(6) C(20) H(19) 109.5 no
C(21) C(20) H(18) 110.4 no
C(21) C(20) H(19) 109.2 no
H(18) C(20) H(19) 109.5 no
O(5) C(21) H(20) 109.5 no
O(5) C(21) H(21) 110.4 no
C(20) C(21) H(20) 110.0 no
C(20) C(21) H(21) 109.8 no
H(20) C(21) H(21) 109.4 no
O(5) C(22) H(22) 109.4 no
O(5) C(22) H(23) 110.1 no
C(23) C(22) H(22) 109.4 no
C(23) C(22) H(23) 109.3 no
H(22) C(22) H(23) 109.4 no
O(4) C(23) H(24) 110.4 no
O(4) C(23) H(25) 109.3 no
C(22) C(23) H(24) 110.3 no
C(22) C(23) H(25) 109.4 no
H(24) C(23) H(25) 109.5 no
O(4) C(24) H(26) 107.6 no
C(25) C(24) H(26) 107.2 no
C(29) C(24) H(26) 107.8 no
C(24) C(25) H(27) 109.3 no
C(24) C(25) H(28) 109.9 no
C(26) C(25) H(27) 109.2 no
C(26) C(25) H(28) 109.7 no
H(27) C(25) H(28) 109.5 no
C(25) C(26) H(29) 108.8 no
C(25) C(26) H(30) 109.2 no
C(27) C(26) H(29) 109.1 no
C(27) C(26) H(30) 108.4 no
H(29) C(26) H(30) 109.5 no
C(26) C(27) H(31) 108.9 no
C(26) C(27) H(32) 109.5 no
C(28) C(27) H(31) 108.8 no
C(28) C(27) H(32) 109.4 no
H(31) C(27) H(32) 109.5 no
C(27) C(28) H(33) 108.3 no
C(27) C(28) H(34) 108.8 no
C(29) C(28) H(33) 109.3 no
C(29) C(28) H(34) 108.5 no
H(33) C(28) H(34) 109.5 no
O(3) C(29) H(35) 109.3 no
C(24) C(29) H(35) 109.8 no
C(28) C(29) H(35) 109.5 no
O(3) C(30) H(36) 110.2 no
O(3) C(30) H(37) 109.1 no
C(31) C(30) H(36) 108.9 no
C(31) C(30) H(37) 109.7 no
H(36) C(30) H(37) 109.5 no
O(2) C(31) H(38) 108.4 no
O(2) C(31) H(39) 108.5 no
C(30) C(31) H(38) 109.2 no
C(30) C(31) H(39) 109.7 no
H(38) C(31) H(39) 109.5 no
O(2) C(32) H(40) 100.5 no
O(2) C(32) H(41) 105.5 no
C(33) C(32) H(40) 101.9 no
C(33) C(32) H(41) 103.3 no
H(40) C(32) H(41) 109.5 no
O(1) C(33) H(42) 108.7 no
O(1) C(33) H(43) 109.5 no
C(32) C(33) H(42) 109.3 no
C(32) C(33) H(43) 108.0 no
H(42) C(33) H(43) 109.5 no
O(1) C(34) H(44) 108.0 no
C(19) C(34) H(44) 108.7 no
C(35) C(34) H(44) 107.6 no
C(34) C(35) H(45) 107.9 no
C(34) C(35) H(46) 108.7 no
C(36) C(35) H(45) 107.9 no
C(36) C(35) H(46) 109.4 no
H(45) C(35) H(46) 109.5 no
C(35) C(36) H(47) 108.5 no
C(35) C(36) H(48) 110.3 no
C(37) C(36) H(47) 109.3 no
C(37) C(36) H(48) 108.9 no
H(47) C(36) H(48) 109.5 no
C(36) C(37) H(49) 109.0 no
C(36) C(37) H(50) 109.4 no
C(38) C(37) H(49) 110.2 no
C(38) C(37) H(50) 108.7 no
H(49) C(37) H(50) 109.5 no
C(19) C(38) H(51) 109.6 no
C(19) C(38) H(52) 108.5 no
C(37) C(38) H(51) 109.3 no
C(37) C(38) H(52) 107.8 no
H(51) C(38) H(52) 109.5 no
O(7) C(39) H(79) 115.6 no
C(55) C(39) H(79) 113.7 no
C(59) C(39) H(79) 114.0 no
O(7) C(40) H(53) 107.9 no
O(7) C(40) H(54) 107.7 no
C(41) C(40) H(53) 110.1 no
C(41) C(40) H(54) 104.9 no
H(53) C(40) H(54) 109.5 no
O(8) C(41) H(55) 102.8 no
O(8) C(41) H(56) 101.6 no
C(40) C(41) H(55) 105.1 no
C(40) C(41) H(56) 99.6 no
H(55) C(41) H(56) 109.5 no
O(8) C(43) H(57) 104.6 no
O(8) C(43) H(58) 103.6 no
C(44) C(43) H(57) 103.5 no
C(44) C(43) H(58) 103.4 no
H(57) C(43) H(58) 109.5 no
O(9) C(44) H(59) 102.3 no
O(9) C(44) H(60) 108.1 no
C(43) C(44) H(59) 105.7 no
C(43) C(44) H(60) 105.4 no
H(59) C(44) H(60) 109.5 no
O(9) C(45) H(61) 109.8 no
C(46) C(45) H(61) 109.4 no
C(50) C(45) H(61) 108.7 no
C(45) C(46) H(62) 110.8 no
C(45) C(46) H(63) 102.2 no
C(47) C(46) H(62) 110.4 no
C(47) C(46) H(63) 107.5 no
H(62) C(46) H(63) 109.5 no
C(46) C(47) H(64) 106.7 no
C(46) C(47) H(65) 109.0 no
C(48) C(47) H(64) 109.9 no
C(48) C(47) H(65) 108.0 no
H(64) C(47) H(65) 109.5 no
C(47) C(48) H(66) 111.9 no
C(47) C(48) H(67) 109.1 no
C(49) C(48) H(66) 113.1 no
C(49) C(48) H(67) 107.2 no
H(66) C(48) H(67) 109.5 no
C(48) C(49) H(68) 109.5 no
C(48) C(49) H(69) 110.6 no
C(50) C(49) H(68) 108.3 no
C(50) C(49) H(69) 110.1 no
H(68) C(49) H(69) 109.5 no
O(10) C(50) H(70) 111.3 no
C(45) C(50) H(70) 106.9 no
C(49) C(50) H(70) 111.9 no
O(10) C(51) H(71) 111.1 no
O(10) C(51) H(72) 114.0 no
C(52) C(51) H(71) 108.7 no
C(52) C(51) H(72) 112.7 no
H(71) C(51) H(72) 109.5 no
O(11) C(52) H(73) 94.6 no
O(11) C(52) H(74) 95.4 no
C(51) C(52) H(73) 94.7 no
C(51) C(52) H(74) 95.2 no
H(73) C(52) H(74) 109.5 no
O(11) C(53) H(75) 107.1 no
O(11) C(53) H(76) 106.7 no
C(54) C(53) H(75) 107.3 no
C(54) C(53) H(76) 105.2 no
H(75) C(53) H(76) 109.5 no
O(12) C(54) H(77) 111.3 no
O(12) C(54) H(78) 112.2 no
C(53) C(54) H(77) 111.2 no
C(53) C(54) H(78) 112.9 no
H(77) C(54) H(78) 109.5 no
O(12) C(55) H(80) 91.9 no
C(39) C(55) H(80) 93.8 no
C(56) C(55) H(80) 93.6 no
C(39) C(59) H(85) 111.6 no
C(39) C(59) H(86) 106.7 no
C(58) C(59) H(85) 109.0 no
C(58) C(59) H(86) 107.9 no
H(85) C(59) H(86) 109.5 no

loop_
_geom_bond_atom_site_label_1
_geom_bond_atom_site_label_2
_geom_bond_distance
_geom_bond_publ_flag
Ni(1) S(1) 2.161(2) yes
Ni(1) S(5) 2.175(2) yes
Ni(1) S(6) 2.139(2) yes
Ni(1) S(10) 2.173(2) yes
Ni(2) S(11) 2.163(2) yes
Ni(2) S(15) 2.174(2) yes
Ni(2) S(16) 2.162(2) yes
Ni(2) S(20) 2.156(2) yes
S(1) C(1) 1.727(9) yes
S(2) C(1) 1.745(9) yes
S(2) C(2) 1.747(11) yes
S(3) C(2) 1.644(10) yes
S(4) C(2) 1.727(11) yes
S(4) C(3) 1.754(9) yes
S(5) C(3) 1.715(9) yes
S(6) C(4) 1.737(9) yes
S(7) C(4) 1.723(9) yes
S(7) C(5) 1.733(8) yes
S(8) C(5) 1.651(8) yes
S(9) C(5) 1.719(8) yes
S(9) C(6) 1.741(8) yes
S(10) C(6) 1.713(8) yes
S(11) C(7) 1.730(8) yes
S(12) C(7) 1.747(8) yes
S(12) C(8) 1.720(9) yes
S(13) C(8) 1.648(8) yes
S(14) C(8) 1.737(9) yes
S(14) C(9) 1.744(8) yes
S(15) C(9) 1.727(8) yes
S(16) C(10) 1.723(9) yes
S(17) C(10) 1.756(8) yes
S(17) C(11) 1.723(8) yes
S(18) C(11) 1.651(9) yes
S(19) C(11) 1.738(8) yes
S(19) C(12) 1.743(8) yes
S(20) C(12) 1.714(7) yes
O(1) C(33) 1.425(10) yes
O(1) C(34) 1.488(12) yes
O(2) C(31) 1.433(13) yes
O(2) C(32) 1.11(2) yes
O(3) C(29) 1.447(11) yes
O(3) C(30) 1.426(10) yes
O(4) C(23) 1.430(9) yes
O(4) C(24) 1.450(10) yes
O(5) C(21) 1.426(11) yes
O(5) C(22) 1.409(11) yes
O(6) C(19) 1.368(12) yes
O(6) C(20) 1.429(10) yes
O(7) C(39) 1.01(2) yes
O(7) C(40) 1.38(2) yes
O(8) C(41) 1.45(3) yes
O(8) C(43) 1.38(2) yes
O(9) C(44) 1.44(2) yes
O(9) C(45) 1.55(2) yes
O(10) C(50) 1.24(2) yes
O(10) C(51) 1.583(16) yes
O(11) C(52) 1.07(2) yes
O(11) C(53) 1.37(2) yes
O(12) C(54) 1.37(2) yes
O(12) C(55) 1.37(2) yes
N(1) C(13) 1.518(9) yes
N(2) C(16) 1.516(9) yes
C(1) C(3) 1.351(13) yes
C(4) C(6) 1.361(12) yes
C(7) C(9) 1.344(11) yes
C(10) C(12) 1.345(10) yes
C(13) C(14) 1.521(10) yes
C(13) C(18) 1.504(11) yes
C(14) C(15) 1.528(9) yes
C(15) C(16) 1.505(11) yes
C(16) C(17) 1.526(12) yes
C(17) C(18) 1.533(11) yes
C(19) C(34) 1.524(13) yes
C(19) C(38) 1.508(13) yes
C(20) C(21) 1.516(15) yes
C(22) C(23) 1.494(13) yes
C(24) C(25) 1.501(12) yes
C(24) C(29) 1.525(11) yes
C(25) C(26) 1.528(12) yes
C(26) C(27) 1.521(12) yes
C(27) C(28) 1.527(13) yes
C(28) C(29) 1.533(13) yes
C(30) C(31) 1.483(16) yes
C(32) C(33) 1.43(2) yes
C(34) C(35) 1.447(14) yes
C(35) C(36) 1.535(14) yes
C(36) C(37) 1.535(15) yes
C(37) C(38) 1.505(15) yes
C(39) C(55) 1.81(3) yes
C(39) C(59) 1.46(3) yes
C(40) C(41) 1.04(3) yes
C(42) C(56) 1.75(3) yes
C(42) C(58) 1.60(2) yes
C(43) C(44) 1.09(3) yes
C(45) C(46) 1.46(2) yes
C(45) C(50) 1.58(2) yes
C(46) C(47) 1.57(2) yes
C(47) C(48) 1.52(2) yes
C(48) C(49) 1.47(2) yes
C(49) C(50) 1.48(2) yes
C(51) C(52) 1.33(2) yes
C(53) C(54) 1.32(2) yes
C(55) C(56) 1.56(3) yes
C(56) C(57) 1.82(3) yes
C(57) C(58) 1.61(3) yes
C(58) C(59) 1.39(2) yes
N(1) H(1) 0.950 no
N(1) H(2) 0.950 no
N(1) H(3) 0.950 no
N(2) H(4) 0.950 no
N(2) H(5) 0.950 no
N(2) H(6) 0.950 no
C(13) H(7) 0.950 no
C(14) H(8) 0.950 no
C(14) H(9) 0.950 no
C(15) H(10) 0.950 no
C(15) H(11) 0.950 no
C(16) H(12) 0.950 no
C(17) H(13) 0.950 no
C(17) H(14) 0.950 no
C(18) H(15) 0.950 no
C(18) H(16) 0.950 no
C(19) H(17) 0.950 no
C(20) H(18) 0.950 no
C(20) H(19) 0.950 no
C(21) H(20) 0.950 no
C(21) H(21) 0.950 no
C(22) H(22) 0.950 no
C(22) H(23) 0.950 no
C(23) H(24) 0.950 no
C(23) H(25) 0.950 no
C(24) H(26) 0.950 no
C(25) H(27) 0.950 no
C(25) H(28) 0.950 no
C(26) H(29) 0.950 no
C(26) H(30) 0.950 no
C(27) H(31) 0.950 no
C(27) H(32) 0.950 no
C(28) H(33) 0.950 no
C(28) H(34) 0.950 no
C(29) H(35) 0.950 no
C(30) H(36) 0.950 no
C(30) H(37) 0.950 no
C(31) H(38) 0.950 no
C(31) H(39) 0.950 no
C(32) H(40) 0.950 no
C(32) H(41) 0.950 no
C(33) H(42) 0.950 no
C(33) H(43) 0.950 no
C(34) H(44) 0.950 no
C(35) H(45) 0.950 no
C(35) H(46) 0.950 no
C(36) H(47) 0.950 no
C(36) H(48) 0.950 no
C(37) H(49) 0.950 no
C(37) H(50) 0.950 no
C(38) H(51) 0.950 no
C(38) H(52) 0.950 no
C(39) H(79) 0.950 no
C(40) H(53) 0.950 no
C(40) H(54) 0.950 no
C(41) H(55) 0.950 no
C(41) H(56) 0.950 no
C(43) H(57) 0.950 no
C(43) H(58) 0.950 no
C(44) H(59) 0.950 no
C(44) H(60) 0.950 no
C(45) H(61) 0.950 no
C(46) H(62) 0.950 no
C(46) H(63) 0.950 no
C(47) H(64) 0.950 no
C(47) H(65) 0.950 no
C(48) H(66) 0.950 no
C(48) H(67) 0.950 no
C(49) H(68) 0.950 no
C(49) H(69) 0.950 no
C(50) H(70) 0.950 no
C(51) H(71) 0.950 no
C(51) H(72) 0.950 no
C(52) H(73) 0.950 no
C(52) H(74) 0.950 no
C(53) H(75) 0.950 no
C(53) H(76) 0.950 no
C(54) H(77) 0.950 no
C(54) H(78) 0.950 no
C(55) H(80) 0.950 no
C(59) H(85) 0.950 no
C(59) H(86) 0.950 no

loop_
_geom_contact_atom_site_label_1
_geom_contact_atom_site_label_2
_geom_contact_distance
_geom_contact_site_symmetry_2
S(1) S(16) 3.562(3) .
S(3) C(42) 3.58(2) 1_565
S(6) S(7) 3.490(3) 3_567
S(7) S(6) 3.490(3) 3_567
S(7) S(7) 3.438(3) 3_567
S(7) C(4) 3.528(8) 3_567
S(9) C(8) 3.414(8) 2_546
S(10) S(16) 3.538(2) .
S(10) S(17) 3.473(3) .
S(13) C(17) 3.531(8) 1_565
S(14) S(18) 3.551(3) 2_556
S(16) S(1) 3.562(3) .
S(16) S(10) 3.538(2) .
S(17) S(10) 3.473(3) .
S(18) S(14) 3.551(3) 2_546
O(1) N(1) 3.012(9) .
O(2) N(1) 2.872(9) .
O(3) N(1) 3.183(8) .
O(4) N(1) 2.889(9) .
O(4) C(14) 3.510(9) .
O(5) N(1) 2.968(8) .
O(5) C(13) 3.483(9) .
O(6) N(1) 2.929(9) .
O(6) C(13) 3.560(9) .
O(7) N(2) 3.001(12) .
O(8) N(2) 2.875(8) .
O(8) C(18) 3.510(10) .
O(8) C(31) 3.450(12) .
O(9) N(2) 3.049(10) .
O(10) N(2) 2.774(16) .
O(10) C(15) 3.600(15) .
O(10) C(16) 3.529(16) .
O(11) N(2) 3.110(15) .
O(11) C(16) 3.462(16) .
O(12) N(2) 2.906(14) .
O(12) C(16) 3.543(14) .
N(1) O(1) 3.012(9) .
N(1) O(2) 2.872(9) .
N(1) O(3) 3.183(8) .
N(1) O(4) 2.889(9) .
N(1) O(5) 2.968(8) .
N(1) O(6) 2.929(9) .
N(1) C(32) 3.54(2) .
N(2) O(7) 3.001(12) .
N(2) O(8) 2.875(8) .
N(2) O(9) 3.049(10) .
N(2) O(10) 2.774(16) .
N(2) O(11) 3.110(15) .
N(2) O(12) 2.906(14) .
N(2) C(52) 3.33(2) .
C(4) S(7) 3.528(8) 3_567
C(8) S(9) 3.414(8) 2_556
C(13) O(5) 3.483(9) .
C(13) O(6) 3.560(9) .
C(14) O(4) 3.510(9) .
C(15) O(10) 3.600(15) .
C(16) O(10) 3.529(16) .
C(16) O(11) 3.462(16) .
C(16) O(12) 3.543(14) .
C(17) S(13) 3.531(8) 1_545
C(18) O(8) 3.510(10) .
C(26) C(26) 3.518(13) 3_667
C(31) O(8) 3.450(12) .
C(32) N(1) 3.54(2) .
C(42) S(3) 3.58(2) 1_545
C(52) N(2) 3.33(2) .
Ni(1) H(18) 3.018 2_556
Ni(1) H(33) 3.547 3_667
Ni(1) H(36) 3.489 3_667
Ni(1) H(37) 2.925 3_667
Ni(1) H(52) 3.257 2_556
Ni(2) H(57) 3.334 3_667
Ni(2) H(58) 3.312 3_667
Ni(2) H(60) 3.314 3_667
Ni(2) H(72) 3.455 2_556
Ni(2) H(74) 3.181 2_556
S(1) H(7) 3.167 2_556
S(1) H(11) 3.007 2_556
S(1) H(18) 3.151 2_556
S(1) H(36) 3.303 3_667
S(1) H(37) 3.380 3_667
S(1) H(38) 3.298 3_667
S(2) H(22) 3.547 2_556
S(2) H(25) 3.295 2_556
S(3) H(22) 3.401 2_556
S(3) H(45) 2.896 1_465
S(3) H(47) 3.573 1_465
S(3) H(76) 3.565 1_565
S(3) H(78) 3.107 1_565
S(4) H(21) 3.169 2_556
S(4) H(41) 3.151 3_667
S(5) H(18) 3.234 2_556
S(5) H(19) 3.557 2_556
S(5) H(37) 3.260 3_667
S(5) H(41) 3.497 3_667
S(5) H(61) 3.504 3_567
S(5) H(70) 3.263 3_567
S(6) H(52) 3.362 2_556
S(6) H(63) 3.024 3_567
S(6) H(66) 3.187 3_567
S(6) H(70) 3.189 3_567
S(7) H(34) 3.480 1_455
S(7) H(35) 3.528 1_455
S(7) H(50) 3.500 2_556
S(7) H(65) 3.475 3_567
S(8) H(23) 3.373 1_455
S(8) H(35) 3.124 1_455
S(8) H(71) 2.836 .
S(8) H(72) 3.556 .
S(9) H(50) 2.951 2_556
S(9) H(66) 3.421 .
S(10) H(13) 3.073 2_556
S(10) H(33) 3.206 3_667
S(10) H(51) 3.514 2_556
S(10) H(52) 3.215 2_556
S(11) H(20) 3.072 2_656
S(11) H(57) 2.999 3_667
S(11) H(60) 3.280 3_667
S(11) H(72) 3.179 2_556
S(11) H(74) 3.080 2_556
S(12) H(20) 3.482 2_656
S(12) H(23) 3.438 2_656
S(12) H(53) 3.085 3_667
S(12) H(56) 3.487 3_667
S(12) H(85) 3.599 3_667
S(13) H(13) 3.469 1_565
S(13) H(14) 2.943 1_565
S(13) H(16) 3.250 1_565
S(13) H(48) 3.463 1_565
S(13) H(50) 3.552 1_565
S(13) H(51) 3.599 1_565
S(14) H(53) 3.573 3_667
S(14) H(56) 3.262 3_667
S(15) H(11) 3.212 2_556
S(15) H(38) 3.575 3_667
S(15) H(56) 3.576 3_667
S(15) H(58) 3.509 3_667
S(15) H(72) 3.483 2_556
S(16) H(11) 3.581 2_556
S(16) H(12) 2.943 2_556
S(16) H(13) 3.429 2_556
S(16) H(36) 3.228 3_667
S(16) H(77) 3.464 2_556
S(17) H(32) 3.326 3_667
S(17) H(67) 3.558 .
S(17) H(77) 3.210 2_556
S(18) H(9) 3.418 .
S(18) H(10) 3.338 .
S(18) H(25) 3.431 .
S(18) H(28) 3.054 .
S(18) H(68) 3.035 .
S(18) H(69) 3.361 .
S(19) H(24) 3.328 .
S(19) H(25) 3.504 .
S(19) H(28) 3.035 .
S(19) H(46) 3.087 2_656
S(19) H(75) 3.472 2_556
S(19) H(78) 3.536 2_556
S(20) H(17) 3.202 2_656
S(20) H(44) 3.237 2_656
S(20) H(46) 3.097 2_656
S(20) H(60) 3.201 3_667
S(20) H(62) 3.328 3_667
S(20) H(74) 3.423 2_556
S(20) H(75) 3.009 2_556
O(1) H(1) 3.321 .
O(1) H(2) 2.079 .
O(1) H(3) 3.530 .
O(1) H(16) 3.015 .
O(2) H(1) 3.550 .
O(2) H(2) 2.376 .
O(2) H(3) 2.528 .
O(2) H(15) 3.301 .
O(2) H(55) 3.578 .
O(3) H(1) 3.566 .
O(3) H(2) 3.548 .
O(3) H(3) 2.244 .
O(3) H(8) 3.337 .
O(3) H(58) 3.334 .
O(3) H(59) 3.333 .
O(4) H(1) 2.479 .
O(4) H(3) 2.485 .
O(4) H(8) 3.590 .
O(4) H(9) 2.865 .
O(5) H(1) 2.055 .
O(5) H(2) 3.518 .
O(5) H(3) 3.448 .
O(5) H(7) 3.106 .
O(5) H(9) 3.427 .
O(6) H(1) 2.475 .
O(6) H(2) 2.637 .
O(6) H(7) 3.195 .
O(7) H(4) 2.472 .
O(7) H(5) 2.684 .
O(7) H(14) 3.061 .
O(7) H(15) 3.469 .
O(8) H(4) 1.982 .
O(8) H(5) 3.358 .
O(8) H(6) 3.083 .
O(8) H(8) 3.140 .
O(8) H(15) 2.613 .
O(8) H(39) 2.508 .
O(9) H(4) 2.924 .
O(9) H(6) 2.348 .
O(9) H(8) 3.136 .
O(9) H(10) 3.500 .
O(9) H(27) 3.500 .
O(10) H(4) 3.452 .
O(10) H(5) 2.931 .
O(10) H(6) 1.933 .
O(10) H(10) 2.854 .
O(10) H(12) 3.539 .
O(11) H(5) 2.479 .
O(11) H(6) 3.139 .
O(11) H(12) 2.852 .
O(12) H(4) 3.231 .
O(12) H(5) 2.003 .
O(12) H(6) 3.531 .
O(12) H(12) 3.328 .
O(12) H(14) 3.143 .
N(2) H(77) 3.507 .
C(1) H(18) 3.225 2_556
C(1) H(21) 3.514 2_556
C(1) H(38) 3.092 3_667
C(1) H(41) 3.359 3_667
C(2) H(22) 3.114 2_556
C(3) H(18) 3.253 2_556
C(3) H(21) 3.082 2_556
C(3) H(38) 3.502 3_667
C(3) H(41) 2.930 3_667
C(4) H(50) 3.348 2_556
C(4) H(52) 3.144 2_556
C(5) H(50) 3.106 2_556
C(5) H(66) 3.308 .
C(6) H(50) 3.079 2_556
C(6) H(52) 3.118 2_556
C(7) H(53) 3.428 3_667
C(7) H(56) 2.998 3_667
C(7) H(57) 3.193 3_667
C(7) H(72) 3.176 2_556
C(8) H(53) 3.022 3_667
C(8) H(54) 3.539 3_667
C(8) H(56) 3.453 3_667
C(9) H(56) 2.882 3_667
C(9) H(57) 3.493 3_667
C(9) H(72) 3.318 2_556
C(10) H(31) 3.553 3_667
C(10) H(32) 3.281 3_667
C(10) H(77) 2.842 2_556
C(11) H(28) 3.224 .
C(11) H(77) 3.599 2_556
C(11) H(78) 3.582 2_556
C(12) H(32) 3.524 3_667
C(12) H(46) 3.468 2_656
C(12) H(75) 3.002 2_556
C(12) H(77) 3.101 2_556
C(13) H(51) 3.533 .
C(14) H(25) 3.411 .
C(14) H(27) 2.944 .
C(16) H(77) 3.311 .
C(17) H(77) 3.481 .
C(18) H(51) 3.245 .
C(19) H(2) 3.269 .
C(20) H(1) 3.034 .
C(20) H(7) 3.364 .
C(20) H(63) 3.568 4_554
C(21) H(1) 2.961 .
C(22) H(1) 2.953 .
C(22) H(47) 2.998 2_656
C(23) H(1) 3.090 .
C(23) H(3) 3.596 .
C(23) H(9) 3.086 .
C(23) H(47) 3.203 2_656
C(24) H(3) 3.175 .
C(24) H(9) 3.484 .
C(25) H(8) 3.296 .
C(25) H(9) 3.080 .
C(26) H(29) 3.261 3_667
C(26) H(30) 2.995 3_667
C(26) H(32) 3.558 3_667
C(26) H(64) 3.369 .
C(26) H(64) 3.350 3_667
C(27) H(30) 3.482 3_667
C(27) H(59) 3.251 .
C(27) H(67) 3.418 3_667
C(28) H(65) 3.532 3_667
C(28) H(67) 3.274 3_667
C(29) H(3) 3.143 .
C(30) H(3) 3.136 .
C(30) H(58) 3.175 .
C(31) H(2) 3.519 .
C(31) H(3) 3.084 .
C(31) H(55) 3.279 .
C(31) H(58) 2.855 .
C(32) H(2) 2.805 .
C(32) H(3) 3.421 .
C(33) H(2) 2.907 .
C(34) H(2) 3.179 .
C(35) H(75) 3.292 1_655
C(36) H(22) 3.460 2_646
C(36) H(24) 3.353 2_646
C(37) H(24) 3.580 2_646
C(38) H(16) 3.357 .
C(39) H(4) 3.368 .
C(39) H(5) 3.213 .
C(39) H(14) 3.587 .
C(40) H(4) 3.051 .
C(41) H(4) 2.767 .
C(41) H(15) 3.152 .
C(41) H(39) 2.983 .
C(42) H(40) 3.424 3_657
C(42) H(42) 3.059 3_657
C(43) H(4) 2.957 .
C(43) H(6) 3.519 .
C(43) H(8) 3.566 .
C(43) H(39) 2.719 .
C(44) H(4) 3.289 .
C(44) H(6) 3.357 .
C(44) H(8) 3.514 .
C(44) H(31) 3.283 .
C(44) H(39) 3.472 .
C(45) H(6) 2.923 .
C(46) H(17) 3.554 4_455
C(46) H(19) 3.209 4_455
C(47) H(29) 3.039 3_667
C(47) H(30) 3.368 .
C(47) H(34) 3.186 3_667
C(48) H(34) 3.114 3_667
C(49) H(6) 3.444 .
C(49) H(10) 3.315 .
C(50) H(6) 2.789 .
C(50) H(10) 3.539 .
C(51) H(5) 3.585 .
C(51) H(6) 3.082 .
C(51) H(10) 3.488 .
C(52) H(5) 2.921 .
C(52) H(6) 3.043 .
C(52) H(12) 3.182 .
C(53) H(5) 2.960 .
C(53) H(12) 3.480 .
C(54) H(5) 2.809 .
C(54) H(12) 3.284 .
C(54) H(14) 3.540 .
C(55) H(5) 3.132 .
C(56) H(40) 3.337 3_657
C(57) H(40) 2.865 3_657
C(57) H(42) 3.307 3_657
C(57) H(54) 3.055 3_657
C(57) H(55) 3.179 3_657
C(58) H(42) 3.320 3_657
C(58) H(48) 3.229 3_657
C(59) H(5) 3.503 .
H(1) O(1) 3.321 .
H(1) O(2) 3.550 .
H(1) O(3) 3.566 .
H(1) O(4) 2.479 .
H(1) O(5) 2.055 .
H(1) O(6) 2.475 .
H(1) C(20) 3.034 .
H(1) C(21) 2.961 .
H(1) C(22) 2.953 .
H(1) C(23) 3.090 .
H(1) H(18) 3.122 .
H(1) H(20) 3.228 .
H(1) H(23) 3.200 .
H(1) H(25) 3.220 .
H(2) O(1) 2.079 .
H(2) O(2) 2.376 .
H(2) O(3) 3.548 .
H(2) O(5) 3.518 .
H(2) O(6) 2.637 .
H(2) C(19) 3.269 .
H(2) C(31) 3.519 .
H(2) C(32) 2.805 .
H(2) C(33) 2.907 .
H(2) C(34) 3.179 .
H(2) H(40) 3.223 .
H(2) H(41) 3.596 .
H(2) H(43) 3.386 .
H(2) H(44) 3.504 .
H(2) H(51) 3.251 .
H(3) O(1) 3.530 .
H(3) O(2) 2.528 .
H(3) O(3) 2.244 .
H(3) O(4) 2.485 .
H(3) O(5) 3.448 .
H(3) C(23) 3.596 .
H(3) C(24) 3.175 .
H(3) C(29) 3.143 .
H(3) C(30) 3.136 .
H(3) C(31) 3.084 .
H(3) C(32) 3.421 .
H(3) H(27) 3.131 .
H(3) H(35) 3.371 .
H(3) H(37) 3.492 .
H(3) H(39) 3.098 .
H(4) O(7) 2.472 .
H(4) O(8) 1.982 .
H(4) O(9) 2.924 .
H(4) O(10) 3.452 .
H(4) O(12) 3.231 .
H(4) C(39) 3.368 .
H(4) C(40) 3.051 .
H(4) C(41) 2.767 .
H(4) C(43) 2.957 .
H(4) C(44) 3.289 .
H(4) H(55) 3.205 .
H(4) H(56) 3.483 .
H(4) H(57) 3.401 .
H(5) O(7) 2.684 .
H(5) O(8) 3.358 .
H(5) O(10) 2.931 .
H(5) O(11) 2.479 .
H(5) O(12) 2.003 .
H(5) C(39) 3.213 .
H(5) C(51) 3.585 .
H(5) C(52) 2.921 .
H(5) C(53) 2.960 .
H(5) C(54) 2.809 .
H(5) C(55) 3.132 .
H(5) C(59) 3.503 .
H(5) H(73) 3.149 .
H(5) H(76) 3.243 .
H(5) H(77) 2.843 .
H(5) H(80) 3.352 .
H(5) H(86) 3.035 .
H(6) O(8) 3.083 .
H(6) O(9) 2.348 .
H(6) O(10) 1.933 .
H(6) O(11) 3.139 .
H(6) O(12) 3.531 .
H(6) C(43) 3.519 .
H(6) C(44) 3.357 .
H(6) C(45) 2.923 .
H(6) C(49) 3.444 .
H(6) C(50) 2.789 .
H(6) C(51) 3.082 .
H(6) C(52) 3.043 .
H(6) H(61) 3.027 .
H(6) H(69) 3.199 .
H(6) H(70) 3.582 .
H(6) H(72) 3.461 .
H(6) H(73) 3.324 .
H(7) S(1) 3.167 2_546
H(7) O(5) 3.106 .
H(7) O(6) 3.195 .
H(7) C(20) 3.364 .
H(7) H(18) 2.823 .
H(7) H(51) 3.173 .
H(8) O(3) 3.337 .
H(8) O(4) 3.590 .
H(8) O(8) 3.140 .
H(8) O(9) 3.136 .
H(8) C(25) 3.296 .
H(8) C(43) 3.566 .
H(8) C(44) 3.514 .
H(8) H(27) 2.451 .
H(8) H(28) 3.497 .
H(8) H(59) 3.315 .
H(8) H(69) 3.535 .
H(9) S(18) 3.418 .
H(9) O(4) 2.865 .
H(9) O(5) 3.427 .
H(9) C(23) 3.086 .
H(9) C(24) 3.484 .
H(9) C(25) 3.080 .
H(9) H(25) 2.488 .
H(9) H(27) 2.585 .
H(9) H(28) 2.920 .
H(10) S(18) 3.338 .
H(10) O(9) 3.500 .
H(10) O(10) 2.854 .
H(10) C(49) 3.315 .
H(10) C(50) 3.539 .
H(10) C(51) 3.488 .
H(10) H(68) 3.075 .
H(10) H(69) 2.944 .
H(10) H(72) 3.240 .
H(11) S(1) 3.007 2_546
H(11) S(15) 3.212 2_546
H(11) S(16) 3.581 2_546
H(12) S(16) 2.943 2_546
H(12) O(10) 3.539 .
H(12) O(11) 2.852 .
H(12) O(12) 3.328 .
H(12) C(52) 3.182 .
H(12) C(53) 3.480 .
H(12) C(54) 3.284 .
H(12) H(77) 2.687 .
H(13) S(10) 3.073 2_546
H(13) S(13) 3.469 1_545
H(13) S(16) 3.429 2_546
H(13) H(51) 3.462 .
H(13) H(77) 3.564 .
H(14) S(13) 2.943 1_545
H(14) O(7) 3.061 .
H(14) O(12) 3.143 .
H(14) C(39) 3.587 .
H(14) C(54) 3.540 .
H(14) H(77) 3.011 .
H(15) O(2) 3.301 .
H(15) O(7) 3.469 .
H(15) O(8) 2.613 .
H(15) C(41) 3.152 .
H(15) H(39) 3.206 .
H(15) H(55) 2.864 .
H(16) S(13) 3.250 1_545
H(16) O(1) 3.015 .
H(16) C(38) 3.357 .
H(16) H(51) 2.440 .
H(17) S(20) 3.202 2_646
H(17) C(46) 3.554 4_554
H(17) H(62) 2.981 4_554
H(17) H(63) 3.244 4_554
H(18) Ni(1) 3.018 2_546
H(18) S(1) 3.151 2_546
H(18) S(5) 3.234 2_546
H(18) C(1) 3.225 2_546
H(18) C(3) 3.253 2_546
H(18) H(1) 3.122 .
H(18) H(7) 2.823 .
H(19) S(5) 3.557 2_546
H(19) C(46) 3.209 4_554
H(19) H(61) 3.030 4_554
H(19) H(62) 2.982 4_554
H(19) H(63) 2.687 4_554
H(20) S(11) 3.072 2_646
H(20) S(12) 3.482 2_646
H(20) H(1) 3.228 .
H(21) S(4) 3.169 2_546
H(21) C(1) 3.514 2_546
H(21) C(3) 3.082 2_546
H(22) S(2) 3.547 2_546
H(22) S(3) 3.401 2_546
H(22) C(2) 3.114 2_546
H(22) C(36) 3.460 2_656
H(22) H(47) 2.523 2_656
H(23) S(8) 3.373 1_655
H(23) S(12) 3.438 2_646
H(23) H(1) 3.200 .
H(23) H(47) 2.937 2_656
H(24) S(19) 3.328 .
H(24) C(36) 3.353 2_656
H(24) C(37) 3.580 2_656
H(24) H(46) 3.464 2_656
H(24) H(47) 2.590 2_656
H(24) H(49) 3.071 2_656
H(25) S(2) 3.295 2_546
H(25) S(18) 3.431 .
H(25) S(19) 3.504 .
H(25) C(14) 3.411 .
H(25) H(1) 3.220 .
H(25) H(9) 2.488 .
H(26) H(49) 3.491 2_656
H(26) H(65) 3.073 3_667
H(27) O(9) 3.500 .
H(27) C(14) 2.944 .
H(27) H(3) 3.131 .
H(27) H(8) 2.451 .
H(27) H(9) 2.585 .
H(27) H(59) 2.928 .
H(27) H(69) 3.214 .
H(28) S(18) 3.054 .
H(28) S(19) 3.035 .
H(28) C(11) 3.224 .
H(28) H(8) 3.497 .
H(28) H(9) 2.920 .
H(28) H(69) 3.555 .
H(29) C(26) 3.261 3_667
H(29) C(47) 3.039 3_667
H(29) H(29) 3.270 3_667
H(29) H(30) 2.574 3_667
H(29) H(32) 3.273 3_667
H(29) H(64) 2.471 3_667
H(29) H(65) 2.799 3_667
H(29) H(67) 3.455 3_667
H(30) C(26) 2.995 3_667
H(30) C(27) 3.482 3_667
H(30) C(47) 3.368 .
H(30) H(29) 2.574 3_667
H(30) H(30) 2.715 3_667
H(30) H(32) 2.971 3_667
H(30) H(59) 3.442 .
H(30) H(64) 2.457 .
H(30) H(67) 3.519 .
H(30) H(69) 3.244 .
H(31) C(10) 3.553 3_667
H(31) C(44) 3.283 .
H(31) H(58) 3.297 .
H(31) H(59) 2.358 .
H(31) H(60) 3.548 .
H(31) H(64) 3.588 .
H(32) S(17) 3.326 3_667
H(32) C(10) 3.281 3_667
H(32) C(12) 3.524 3_667
H(32) C(26) 3.558 3_667
H(32) H(29) 3.273 3_667
H(32) H(30) 2.971 3_667
H(32) H(64) 3.420 3_667
H(32) H(67) 2.846 3_667
H(33) Ni(1) 3.547 3_667
H(33) S(10) 3.206 3_667
H(33) H(67) 3.471 3_667
H(34) S(7) 3.480 1_655
H(34) C(47) 3.186 3_667
H(34) C(48) 3.114 3_667
H(34) H(64) 3.318 3_667
H(34) H(65) 2.670 3_667
H(34) H(66) 3.211 3_667
H(34) H(67) 2.590 3_667
H(35) S(7) 3.528 1_655
H(35) S(8) 3.124 1_655
H(35) H(3) 3.371 .
H(36) Ni(1) 3.489 3_667
H(36) S(1) 3.303 3_667
H(36) S(16) 3.228 3_667
H(36) H(58) 2.902 .
H(36) H(59) 3.410 .
H(37) Ni(1) 2.925 3_667
H(37) S(1) 3.380 3_667
H(37) S(5) 3.260 3_667
H(37) H(3) 3.492 .
H(38) S(1) 3.298 3_667
H(38) S(15) 3.575 3_667
H(38) C(1) 3.092 3_667
H(38) C(3) 3.502 3_667
H(38) H(55) 3.382 .
H(38) H(58) 3.224 .
H(39) O(8) 2.508 .
H(39) C(41) 2.983 .
H(39) C(43) 2.719 .
H(39) C(44) 3.472 .
H(39) H(3) 3.098 .
H(39) H(15) 3.206 .
H(39) H(55) 2.567 .
H(39) H(56) 3.107 .
H(39) H(57) 3.319 .
H(39) H(58) 2.047 .
H(39) H(59) 3.226 .
H(40) C(42) 3.424 3_657
H(40) C(56) 3.337 3_657
H(40) C(57) 2.865 3_657
H(40) H(2) 3.223 .
H(40) H(55) 3.185 .
H(41) S(4) 3.151 3_667
H(41) S(5) 3.497 3_667
H(41) C(1) 3.359 3_667
H(41) C(3) 2.930 3_667
H(41) H(2) 3.596 .
H(42) C(42) 3.059 3_657
H(42) C(57) 3.307 3_657
H(42) C(58) 3.320 3_657
H(43) H(2) 3.386 .
H(43) H(73) 3.300 1_655
H(43) H(74) 3.555 1_655
H(43) H(75) 3.482 1_655
H(43) H(76) 3.249 1_655
H(44) S(20) 3.237 2_646
H(44) H(2) 3.504 .
H(44) H(74) 3.143 1_655
H(44) H(75) 2.975 1_655
H(45) S(3) 2.896 1_645
H(45) H(75) 2.953 1_655
H(45) H(76) 3.413 1_655
H(46) S(19) 3.087 2_646
H(46) S(20) 3.097 2_646
H(46) C(12) 3.468 2_646
H(46) H(24) 3.464 2_646
H(46) H(75) 2.945 1_655
H(47) S(3) 3.573 1_645
H(47) C(22) 2.998 2_646
H(47) C(23) 3.203 2_646
H(47) H(22) 2.523 2_646
H(47) H(23) 2.937 2_646
H(47) H(24) 2.590 2_646
H(48) S(13) 3.463 1_545
H(48) C(58) 3.229 3_657
H(49) H(24) 3.071 2_646
H(49) H(26) 3.491 2_646
H(49) H(65) 3.394 4_554
H(50) S(7) 3.500 2_546
H(50) S(9) 2.951 2_546
H(50) S(13) 3.552 1_545
H(50) C(4) 3.348 2_546
H(50) C(5) 3.106 2_546
H(50) C(6) 3.079 2_546
H(51) S(10) 3.514 2_546
H(51) S(13) 3.599 1_545
H(51) C(13) 3.533 .
H(51) C(18) 3.245 .
H(51) H(2) 3.251 .
H(51) H(7) 3.173 .
H(51) H(13) 3.462 .
H(51) H(16) 2.440 .
H(52) Ni(1) 3.257 2_546
H(52) S(6) 3.362 2_546
H(52) S(10) 3.215 2_546
H(52) C(4) 3.144 2_546
H(52) C(6) 3.118 2_546
H(52) H(63) 3.242 4_554
H(53) S(12) 3.085 3_667
H(53) S(14) 3.573 3_667
H(53) C(7) 3.428 3_667
H(53) C(8) 3.022 3_667
H(54) C(8) 3.539 3_667
H(54) C(57) 3.055 3_657
H(54) H(79) 2.908 3_657
H(55) O(2) 3.578 .
H(55) C(31) 3.279 .
H(55) C(57) 3.179 3_657
H(55) H(4) 3.205 .
H(55) H(15) 2.864 .
H(55) H(38) 3.382 .
H(55) H(39) 2.567 .
H(55) H(40) 3.185 .
H(56) S(12) 3.487 3_667
H(56) S(14) 3.262 3_667
H(56) S(15) 3.576 3_667
H(56) C(7) 2.998 3_667
H(56) C(8) 3.453 3_667
H(56) C(9) 2.882 3_667
H(56) H(4) 3.483 .
H(56) H(39) 3.107 .
H(57) Ni(2) 3.334 3_667
H(57) S(11) 2.999 3_667
H(57) C(7) 3.193 3_667
H(57) C(9) 3.493 3_667
H(57) H(4) 3.401 .
H(57) H(39) 3.319 .
H(58) Ni(2) 3.312 3_667
H(58) S(15) 3.509 3_667
H(58) O(3) 3.334 .
H(58) C(30) 3.175 .
H(58) C(31) 2.855 .
H(58) H(31) 3.297 .
H(58) H(36) 2.902 .
H(58) H(38) 3.224 .
H(58) H(39) 2.047 .
H(59) O(3) 3.333 .
H(59) C(27) 3.251 .
H(59) H(8) 3.315 .
H(59) H(27) 2.928 .
H(59) H(30) 3.442 .
H(59) H(31) 2.358 .
H(59) H(36) 3.410 .
H(59) H(39) 3.226 .
H(60) Ni(2) 3.314 3_667
H(60) S(11) 3.280 3_667
H(60) S(20) 3.201 3_667
H(60) H(31) 3.548 .
H(61) S(5) 3.504 3_567
H(61) H(6) 3.027 .
H(61) H(19) 3.030 4_455
H(62) S(20) 3.328 3_667
H(62) H(17) 2.981 4_455
H(62) H(19) 2.982 4_455
H(63) S(6) 3.024 3_567
H(63) C(20) 3.568 4_455
H(63) H(17) 3.244 4_455
H(63) H(19) 2.687 4_455
H(63) H(52) 3.242 4_455
H(64) C(26) 3.369 .
H(64) C(26) 3.350 3_667
H(64) H(29) 2.471 3_667
H(64) H(30) 2.457 .
H(64) H(31) 3.588 .
H(64) H(32) 3.420 3_667
H(64) H(34) 3.318 3_667
H(65) S(7) 3.475 3_567
H(65) C(28) 3.532 3_667
H(65) H(26) 3.073 3_667
H(65) H(29) 2.799 3_667
H(65) H(34) 2.670 3_667
H(65) H(49) 3.394 4_455
H(66) S(6) 3.187 3_567
H(66) S(9) 3.421 .
H(66) C(5) 3.308 .
H(66) H(34) 3.211 3_667
H(67) S(17) 3.558 .
H(67) C(27) 3.418 3_667
H(67) C(28) 3.274 3_667
H(67) H(29) 3.455 3_667
H(67) H(30) 3.519 .
H(67) H(32) 2.846 3_667
H(67) H(33) 3.471 3_667
H(67) H(34) 2.590 3_667
H(68) S(18) 3.035 .
H(68) H(10) 3.075 .
H(69) S(18) 3.361 .
H(69) H(6) 3.199 .
H(69) H(8) 3.535 .
H(69) H(10) 2.944 .
H(69) H(27) 3.214 .
H(69) H(28) 3.555 .
H(69) H(30) 3.244 .
H(70) S(5) 3.263 3_567
H(70) S(6) 3.189 3_567
H(70) H(6) 3.582 .
H(71) S(8) 2.836 .
H(72) Ni(2) 3.455 2_546
H(72) S(8) 3.556 .
H(72) S(11) 3.179 2_546
H(72) S(15) 3.483 2_546
H(72) C(7) 3.176 2_546
H(72) C(9) 3.318 2_546
H(72) H(6) 3.461 .
H(72) H(10) 3.240 .
H(73) H(5) 3.149 .
H(73) H(6) 3.324 .
H(73) H(43) 3.300 1_455
H(74) Ni(2) 3.181 2_546
H(74) S(11) 3.080 2_546
H(74) S(20) 3.423 2_546
H(74) H(43) 3.555 1_455
H(74) H(44) 3.143 1_455
H(75) S(19) 3.472 2_546
H(75) S(20) 3.009 2_546
H(75) C(12) 3.002 2_546
H(75) C(35) 3.292 1_455
H(75) H(43) 3.482 1_455
H(75) H(44) 2.975 1_455
H(75) H(45) 2.953 1_455
H(75) H(46) 2.945 1_455
H(76) S(3) 3.565 1_545
H(76) H(5) 3.243 .
H(76) H(43) 3.249 1_455
H(76) H(45) 3.413 1_455
H(77) S(16) 3.464 2_546
H(77) S(17) 3.210 2_546
H(77) N(2) 3.507 .
H(77) C(10) 2.842 2_546
H(77) C(11) 3.599 2_546
H(77) C(12) 3.101 2_546
H(77) C(16) 3.311 .
H(77) C(17) 3.481 .
H(77) H(5) 2.843 .
H(77) H(12) 2.687 .
H(77) H(13) 3.564 .
H(77) H(14) 3.011 .
H(78) S(3) 3.107 1_545
H(78) S(19) 3.536 2_546
H(78) C(11) 3.582 2_546
H(79) H(54) 2.908 3_657
H(79) H(79) 3.165 3_657
H(80) H(5) 3.352 .
H(85) S(12) 3.599 3_667
H(86) H(5) 3.035 .

loop_
_geom_torsion_atom_site_label_1
_geom_torsion_atom_site_label_2
_geom_torsion_atom_site_label_3
_geom_torsion_atom_site_label_4
_geom_torsion
S(1) Ni(1) S(5) C(3) 3.6(2)
S(5) Ni(1) S(1) C(1) -3.4(2)
S(1) Ni(1) S(6) C(4) 106(3)
S(6) Ni(1) S(1) C(1) 57(3)
S(1) Ni(1) S(10) C(6) -171.9(2)
S(10) Ni(1) S(1) C(1) 171.6(2)
S(5) Ni(1) S(6) C(4) 167.0(3)
S(6) Ni(1) S(5) C(3) -174.9(2)
S(5) Ni(1) S(10) C(6) -62.7(11)
S(10) Ni(1) S(5) C(3) -105.4(10)
S(6) Ni(1) S(10) C(6) 6.5(2)
S(10) Ni(1) S(6) C(4) -8.0(3)
S(11) Ni(2) S(15) C(9) -2.2(2)
S(15) Ni(2) S(11) C(7) 1.9(2)
S(11) Ni(2) S(16) C(10) 53.1(17)
S(16) Ni(2) S(11) C(7) 128.7(16)
S(11) Ni(2) S(20) C(12) -173.8(2)
S(20) Ni(2) S(11) C(7) -174.3(2)
S(15) Ni(2) S(16) C(10) -180.0(2)
S(16) Ni(2) S(15) C(9) -179.7(2)
S(15) Ni(2) S(20) C(12) 115.5(13)
S(20) Ni(2) S(15) C(9) 68.2(14)
S(16) Ni(2) S(20) C(12) 3.6(2)
S(20) Ni(2) S(16) C(10) -3.7(2)
Ni(1) S(1) C(1) S(2) -176.7(4)
Ni(1) S(1) C(1) C(3) 2.4(7)
C(1) S(2) C(2) S(3) -176.9(6)
C(1) S(2) C(2) S(4) 3.0(5)
C(2) S(2) C(1) S(1) 176.9(5)
C(2) S(2) C(1) C(3) -2.2(7)
C(2) S(4) C(3) S(5) -177.7(5)
C(2) S(4) C(3) C(1) 1.2(7)
C(3) S(4) C(2) S(2) -2.7(5)
C(3) S(4) C(2) S(3) 177.2(6)
Ni(1) S(5) C(3) S(4) 175.8(4)
Ni(1) S(5) C(3) C(1) -3.1(7)
Ni(1) S(6) C(4) S(7) -170.4(4)
Ni(1) S(6) C(4) C(6) 8.6(7)
C(4) S(7) C(5) S(8) -178.0(5)
C(4) S(7) C(5) S(9) 1.5(5)
C(5) S(7) C(4) S(6) 179.5(5)
C(5) S(7) C(4) C(6) 0.4(7)
C(5) S(9) C(6) S(10) -174.4(5)
C(5) S(9) C(6) C(4) 2.8(6)
C(6) S(9) C(5) S(7) -2.5(4)
C(6) S(9) C(5) S(8) 177.0(5)
Ni(1) S(10) C(6) S(9) 174.1(4)
Ni(1) S(10) C(6) C(4) -3.0(6)
Ni(2) S(11) C(7) S(12) 174.5(3)
Ni(2) S(11) C(7) C(9) -1.1(6)
C(7) S(12) C(8) S(13) 176.5(5)
C(7) S(12) C(8) S(14) -4.5(5)
C(8) S(12) C(7) S(11) -172.9(4)
C(8) S(12) C(7) C(9) 2.9(6)
C(8) S(14) C(9) S(15) 173.7(4)
C(8) S(14) C(9) C(7) -2.7(6)
C(9) S(14) C(8) S(12) 4.5(5)
C(9) S(14) C(8) S(13) -176.5(5)
Ni(2) S(15) C(9) S(14) -174.1(3)
Ni(2) S(15) C(9) C(7) 2.1(6)
Ni(2) S(16) C(10) S(17) -175.6(4)
Ni(2) S(16) C(10) C(12) 3.1(6)
C(10) S(17) C(11) S(18) -178.6(5)
C(10) S(17) C(11) S(19) 1.5(5)
C(11) S(17) C(10) S(16) 177.8(5)
C(11) S(17) C(10) C(12) -0.9(6)
C(11) S(19) C(12) S(20) -177.7(5)
C(11) S(19) C(12) C(10) 0.9(6)
C(12) S(19) C(11) S(17) -1.5(5)
C(12) S(19) C(11) S(18) 178.6(5)
Ni(2) S(20) C(12) S(19) 175.7(3)
Ni(2) S(20) C(12) C(10) -2.8(6)
C(33) O(1) C(34) C(19) -172.2(7)
C(33) O(1) C(34) C(35) 64.3(9)
C(34) O(1) C(33) C(32) 162.8(12)
C(31) O(2) C(32) C(33) -174.9(18)
C(32) O(2) C(31) C(30) 123.8(18)
C(29) O(3) C(30) C(31) -164.1(7)
C(30) O(3) C(29) C(24) 177.5(7)
C(30) O(3) C(29) C(28) -63.6(9)
C(23) O(4) C(24) C(25) 72.9(8)
C(23) O(4) C(24) C(29) -161.9(7)
C(24) O(4) C(23) C(22) 153.0(7)
C(21) O(5) C(22) C(23) -178.0(6)
C(22) O(5) C(21) C(20) 174.7(6)
C(19) O(6) C(20) C(21) -153.5(7)
C(20) O(6) C(19) C(34) 164.4(7)
C(20) O(6) C(19) C(38) -67.8(10)
C(39) O(7) C(40) C(41) -177(2)
C(40) O(7) C(39) C(55) 171(2)
C(40) O(7) C(39) C(59) 85(2)
C(41) O(8) C(43) C(44) -151(2)
C(43) O(8) C(41) C(40) 114(3)
C(44) O(9) C(45) C(46) 58.8(15)
C(44) O(9) C(45) C(50) 179.5(11)
C(45) O(9) C(44) C(43) 117(2)
C(50) O(10) C(51) C(52) -148.5(16)
C(51) O(10) C(50) C(45) 153.3(14)
C(51) O(10) C(50) C(49) -91.9(19)
C(52) O(11) C(53) C(54) -176(2)
C(53) O(11) C(52) C(51) 174(3)
C(54) O(12) C(55) C(39) 158.5(15)
C(54) O(12) C(55) C(56) -6(6)
C(55) O(12) C(54) C(53) 130(2)
S(1) C(1) C(3) S(4) -178.5(4)
S(1) C(1) C(3) S(5) 0.5(9)
S(2) C(1) C(3) S(4) 0.7(8)
S(2) C(1) C(3) S(5) 179.7(4)
S(6) C(4) C(6) S(9) 178.7(4)
S(6) C(4) C(6) S(10) -4.0(9)
S(7) C(4) C(6) S(9) -2.2(8)
S(7) C(4) C(6) S(10) 175.2(4)
S(11) C(7) C(9) S(14) 175.7(3)
S(11) C(7) C(9) S(15) -0.7(9)
S(12) C(7) C(9) S(14) -0.1(6)
S(12) C(7) C(9) S(15) -176.6(3)
S(16) C(10) C(12) S(19) -178.8(4)
S(16) C(10) C(12) S(20) -0.2(7)
S(17) C(10) C(12) S(19) 0.0(8)
S(17) C(10) C(12) S(20) 178.6(4)
N(1) C(13) C(14) C(15) 177.1(5)
N(1) C(13) C(18) C(17) -177.5(6)
C(14) C(13) C(18) C(17) 60.9(8)
C(18) C(13) C(14) C(15) -60.2(7)
C(13) C(14) C(15) C(16) 54.1(8)
C(14) C(15) C(16) N(2) 76.7(8)
C(14) C(15) C(16) C(17) -48.2(8)
N(2) C(16) C(17) C(18) -77.1(8)
C(15) C(16) C(17) C(18) 48.3(8)
C(16) C(17) C(18) C(13) -55.1(9)
O(6) C(19) C(34) O(1) 55.1(9)
O(6) C(19) C(34) C(35) -179.6(8)
O(6) C(19) C(38) C(37) -177.6(8)
C(34) C(19) C(38) C(37) -52.5(12)
C(38) C(19) C(34) O(1) -73.7(10)
C(38) C(19) C(34) C(35) 51.5(11)
O(6) C(20) C(21) O(5) -66.6(8)
O(5) C(22) C(23) O(4) 63.7(8)
O(4) C(24) C(25) C(26) -176.2(6)
O(4) C(24) C(29) O(3) -63.6(8)
O(4) C(24) C(29) C(28) 174.5(7)
C(25) C(24) C(29) O(3) 62.3(9)
C(25) C(24) C(29) C(28) -59.6(9)
C(29) C(24) C(25) C(26) 60.4(9)
C(24) C(25) C(26) C(27) -56.7(9)
C(25) C(26) C(27) C(28) 53.6(10)
C(26) C(27) C(28) C(29) -53.9(11)
C(27) C(28) C(29) O(3) -62.6(10)
C(27) C(28) C(29) C(24) 55.8(10)
O(3) C(30) C(31) O(2) 63.3(10)
O(2) C(32) C(33) O(1) -24(3)
O(1) C(34) C(35) C(36) 67.8(10)
C(19) C(34) C(35) C(36) -53.5(12)
C(34) C(35) C(36) C(37) 56.5(12)
C(35) C(36) C(37) C(38) -55.0(13)
C(36) C(37) C(38) C(19) 54.1(13)
O(7) C(39) C(55) O(12) -15(3)
O(7) C(39) C(55) C(56) 158(2)
O(7) C(39) C(59) C(58) -160.0(19)
C(55) C(39) C(59) C(58) 83.1(19)
C(59) C(39) C(55) O(12) 92.1(19)
C(59) C(39) C(55) C(56) -95(2)
O(7) C(40) C(41) O(8) 25(5)
C(56) C(42) C(58) C(57) -28.4(17)
C(56) C(42) C(58) C(59) 74.0(19)
C(58) C(42) C(56) C(55) -75.6(17)
C(58) C(42) C(56) C(57) 26.1(14)
O(8) C(43) C(44) O(9) 17(4)
O(9) C(45) C(46) C(47) 75.0(16)
O(9) C(45) C(50) O(10) 59.2(17)
O(9) C(45) C(50) C(49) -62.1(15)
C(46) C(45) C(50) O(10) -179.0(16)
C(46) C(45) C(50) C(49) 60(2)
C(50) C(45) C(46) C(47) -43(2)
C(45) C(46) C(47) C(48) 39(2)
C(46) C(47) C(48) C(49) -49(2)
C(47) C(48) C(49) C(50) 71(2)
C(48) C(49) C(50) O(10) 165.7(16)
C(48) C(49) C(50) C(45) -76.3(19)
O(10) C(51) C(52) O(11) -45(4)
O(11) C(53) C(54) O(12) 64.9(18)
O(12) C(55) C(56) C(42) -103(5)
O(12) C(55) C(56) C(57) -171(5)
C(39) C(55) C(56) C(42) 93.5(15)
C(39) C(55) C(56) C(57) 24.7(19)
C(42) C(56) C(57) C(58) -25.6(15)
C(55) C(56) C(57) C(58) 50(2)
C(56) C(57) C(58) C(42) 27.0(15)
C(56) C(57) C(58) C(59) -70.1(18)
C(42) C(58) C(59) C(39) -90(2)
C(57) C(58) C(59) C(39) -8(2)
